data_7035335
loop_
_publ_author_name
'Recatal\'a, David'
'Llusar, Rosa'
'Barlow, Adam'
'Wang, Genmiao'
'Samoc, Marek'
'Humphrey, Mark G.'
'Guschin, Artem L.'

_publ_section_title
;
 Synthesis and optical power limiting properties of heteroleptic Mo3S7
 clusters.
;
_journal_issue 29
_journal_name_full 'Dalton transactions (Cambridge, England : 2003)'
_journal_page_first 13163
_journal_page_last 13172
_journal_paper_doi 10.1039/c5dt01244a
_journal_volume 44
_journal_year 2015
_chemical_formula_moiety
'C12 H12 Br4 Mo3 N2 S7, Br, 0.83(C16 H36 N), 0.17(C16 H31 N), 0.17(C H2 Cl2), 0.17(C7 H8), 0.17(C Cl2), 0.17(C H2 Cl1.6)'
_chemical_formula_sum 'C29.67 H49.17 Br5 Cl0.93 Mo3 N3 S7'
_chemical_formula_weight 1392.76
_chemical_name_systematic (Bu4N)[Mo3S7Br4(dmbpy).Br]
_space_group_crystal_system triclinic
_space_group_IT_number 2
_space_group_name_Hall '-P 1'
_space_group_name_H-M_alt 'P -1'
_symmetry_space_group_name_Hall '-P 1'
_symmetry_space_group_name_H-M 'P -1'
_atom_sites_solution_hydrogens geom
_atom_sites_solution_primary iterative
_audit_creation_date 2015-01-27
_audit_creation_method
;
Olex2 1.2
(compiled 2015.01.26 svn.r3150 for OlexSys, GUI svn.r4998)
;
_audit_update_record
;
2015-05-11 deposited with the CCDC.
2015-06-05 downloaded from the CCDC.
;
_cell_angle_alpha 71.8853(15)
_cell_angle_beta 76.3237(14)
_cell_angle_gamma 70.0386(15)
_cell_formula_units_Z 12
_cell_length_a 19.3605(3)
_cell_length_b 25.9644(4)
_cell_length_c 34.7600(5)
_cell_measurement_reflns_used 69651
_cell_measurement_temperature 199.95(10)
_cell_measurement_theta_max 27.1380
_cell_measurement_theta_min 3.1060
_cell_volume 15442.6(4)
_computing_cell_refinement
;
CrysAlisPro, Agilent Technologies,
Version 1.171.36.28 (release 01-02-2013 CrysAlis171 .NET)
(compiled Feb  1 2013,16:14:44)
;
_computing_data_collection
;
CrysAlisPro, Agilent Technologies,
Version 1.171.36.28 (release 01-02-2013 CrysAlis171 .NET)
(compiled Feb  1 2013,16:14:44)
;
_computing_data_reduction
;
CrysAlisPro, Agilent Technologies,
Version 1.171.36.28 (release 01-02-2013 CrysAlis171 .NET)
(compiled Feb  1 2013,16:14:44)
;
_computing_molecular_graphics 'Olex2 (Dolomanov et al., 2009)'
_computing_publication_material 'Olex2 (Dolomanov et al., 2009)'
_computing_structure_refinement 'ShelXL (Sheldrick, 2008)'
_computing_structure_solution
;
Superflip (Palatinus & Chapuis, 2007;Palatinus & van der Lee, 2008;
Palatinus et al., 2012)
;
_diffrn_ambient_temperature 199.95(10)
_diffrn_detector_area_resol_mean 10.4051
_diffrn_measured_fraction_theta_full 0.995
_diffrn_measured_fraction_theta_max 0.995
_diffrn_measurement_details
;
  1 omega   -6.00   98.00   1.0000   38.0000
omega____ theta____ kappa____ phi______ frames
    -       13.4436   57.0000   30.0000 104

  2 omega  -12.00   68.00   1.0000   38.0000
omega____ theta____ kappa____ phi______ frames
    -       13.4436   57.0000  -90.0000 80

  3 omega  -71.00   50.00   1.0000   38.0000
omega____ theta____ kappa____ phi______ frames
    -       13.4436  -57.0000  120.0000 121

  4 omega  -14.00   98.00   1.0000   38.0000
omega____ theta____ kappa____ phi______ frames
    -       13.4436   38.0000 -180.0000 112

  5 omega  -53.00   53.00   1.0000   38.0000
omega____ theta____ kappa____ phi______ frames
    -       13.4436  -77.0000  -90.0000 106

  6 omega  -20.00   61.00   1.0000   38.0000
omega____ theta____ kappa____ phi______ frames
    -       13.4436  -99.0000   30.0000 81

  7 omega  -53.00   14.00   1.0000   38.0000
omega____ theta____ kappa____ phi______ frames
    -      -12.3498   85.0000  -47.0000 67

  8 omega  -26.00  105.00   1.0000   38.0000
omega____ theta____ kappa____ phi______ frames
    -       13.4436   77.0000 -180.0000 131

  9 omega  -20.00   61.00   1.0000   38.0000
omega____ theta____ kappa____ phi______ frames
    -       13.4436  -99.0000 -120.0000 81

 10 omega  -24.00   94.00   1.0000   38.0000
omega____ theta____ kappa____ phi______ frames
    -       13.4436   38.0000  -30.0000 118

 11 omega  -20.00   61.00   1.0000   38.0000
omega____ theta____ kappa____ phi______ frames
    -       13.4436  -99.0000   90.0000 81
;
_diffrn_measurement_device_type 'SuperNova, Dual, Cu at zero, Atlas'
_diffrn_measurement_method '\w scans'
_diffrn_orient_matrix_UB_11 -0.0332842000
_diffrn_orient_matrix_UB_12 -0.0079903000
_diffrn_orient_matrix_UB_13 0.0069229000
_diffrn_orient_matrix_UB_21 0.0177029000
_diffrn_orient_matrix_UB_22 -0.0252412000
_diffrn_orient_matrix_UB_23 -0.0066221000
_diffrn_orient_matrix_UB_31 0.0114492000
_diffrn_orient_matrix_UB_32 -0.0141802000
_diffrn_orient_matrix_UB_33 0.0194728000
_diffrn_radiation_monochromator mirror
_diffrn_radiation_type MoK\a
_diffrn_radiation_wavelength 0.71073
_diffrn_reflns_av_R_equivalents 0.0725
_diffrn_reflns_av_unetI/netI 0.0684
_diffrn_reflns_laue_measured_fraction_full 0.995
_diffrn_reflns_laue_measured_fraction_max 0.995
_diffrn_reflns_limit_h_max 23
_diffrn_reflns_limit_h_min -23
_diffrn_reflns_limit_k_max 32
_diffrn_reflns_limit_k_min -32
_diffrn_reflns_limit_l_max 42
_diffrn_reflns_limit_l_min -42
_diffrn_reflns_number 331374
_diffrn_reflns_point_group_measured_fraction_full 0.995
_diffrn_reflns_point_group_measured_fraction_max 0.995
_diffrn_reflns_theta_full 26.000
_diffrn_reflns_theta_max 25.999
_diffrn_reflns_theta_min 2.784
_diffrn_source 'SuperNova (Mo) X-ray Source'
_exptl_absorpt_coefficient_mu 4.957
_exptl_absorpt_correction_T_max 1.00000
_exptl_absorpt_correction_T_min 0.45126
_exptl_absorpt_correction_type multi-scan
_exptl_absorpt_process_details
;
CrysAlisPro, Agilent Technologies,
Version 1.171.36.28 (release 01-02-2013 CrysAlis171 .NET)
(compiled Feb  1 2013,16:14:44)
Empirical absorption correction using spherical harmonics,
 implemented in SCALE3 ABSPACK scaling algorithm.
;
_exptl_crystal_colour reddish
_exptl_crystal_density_diffrn 1.797
_exptl_crystal_description needle
_exptl_crystal_F_000 8124
_exptl_crystal_recrystallization_method 'Slow diffusion toluene/dichloromethane'
_exptl_crystal_size_max 0.4007
_exptl_crystal_size_mid 0.2194
_exptl_crystal_size_min 0.0933
_refine_diff_density_max 3.075
_refine_diff_density_min -1.575
_refine_diff_density_rms 0.190
_refine_ls_extinction_method none
_refine_ls_goodness_of_fit_ref 1.029
_refine_ls_hydrogen_treatment constr
_refine_ls_matrix_type full
_refine_ls_number_parameters 2663
_refine_ls_number_reflns 60352
_refine_ls_number_restraints 2
_refine_ls_restrained_S_all 1.029
_refine_ls_R_factor_all 0.1153
_refine_ls_R_factor_gt 0.0647
_refine_ls_shift/su_max 0.001
_refine_ls_shift/su_mean 0.000
_refine_ls_structure_factor_coef Fsqd
_refine_ls_weighting_details 'w=1/[\s^2^(Fo^2^)+(0.0754P)^2^+200.9778P] where P=(Fo^2^+2Fc^2^)/3'
_refine_ls_weighting_scheme calc
_refine_ls_wR_factor_gt 0.1675
_refine_ls_wR_factor_ref 0.2012
_reflns_Friedel_coverage 0.000
_reflns_number_gt 38699
_reflns_number_total 60352
_reflns_threshold_expression 'I > 2\s(I)'
_cod_data_source_file c5dt01244a1.cif
_cod_data_source_block str1571
_cod_depositor_comments 'Adding full bibliography for 7035335--7035338.cif.'
_cod_original_cell_volume 15442.7(5)
_cod_database_code 7035335
_shelxl_version_number 2013-4
_chemical_oxdiff_formula 'C46 H80 N6 Br5 S7 Mo3'
_shelx_space_group_comment
;
The symmetry employed for this shelxl refinement is uniquely defined
by the following loop, which should always be used as a source of
symmetry information in preference to the above space-group names.
They are only intended as comments.
;
_reflns_odcompleteness_completeness 99.82
_reflns_odcompleteness_iscentric 1
_reflns_odcompleteness_theta 24.66
_olex2_refinement_description
;
1. Fixed Uiso
 At 1.2 times of:
  All C(H) groups, All C(H,H) groups
 At 1.5 times of:
  All C(H,H,H) groups
2. Restrained distances
 C30-Cl31
 1.8 with sigma of 0.02
 Cl32-C30
 1.8 with sigma of 0.02
3. Uiso/Uaniso restraints and constraints
Uanis(Cl43) = Uanis(Cl43)
4. Others
 Fixed Sof: Cl43(0.60178) Cl42(0.39822) C412(0.45) C417(0.55) Cl31(0.6)
5.a Secondary CH2 refined with riding coordinates:
 C413(H41A,H41B), C110(H11A,H11B), C105(H10A,H10B), C406(H40A,H40B), C202(H20A,
 H20B), C407(H40C,H40D), C109(H10C,H10D), C201(H20C,H20D), C102(H10E,H10F),
 C405(H40E,H40F), C101(H10G,H10H), C203(H20E,H20F), C114(H11F,H11G), C414(H41C,
 H41D), C410(H41E,H41F), C403(H40G,H40H), C107(H10I,H10J), C303(H30A,H30B),
 C111(H11H,H11I), C309(H30C,H30D), C313(H31A,H31B), C401(H40I,H40J), C501(H50A,
 H50B), C605(H60A,H60B), C509(H50C,H50D), C513(H51A,H51B), C210(H21A,H21B),
 C505(H50E,H50F), C113(H11J,H11K), C610(H61A,H61B), C613(H61C,H61D), C205(H20G,
 H20H), C409(H40N,H40O), C115(H11L,H11M), C510(H51C,H51D), C415(H41G,H41H),
 C514(H51E,H51F), C106(H10K,H10L), C207(H20I,H20J), C305(H30E,H30F), C301(H30G,
 H30H), C402(H40P,H40Q), C502(H50G,H50H), C503(H50I,H50J), C310(H31C,H31D),
 C302(H30I,H30J), C506(H50K,H50L), C206(H20K,H20L), C306(H30K,H30L), C609(H60C,
 H60D), C602(H60E,H60F), C511(H51G,H51H), C515(H51I,H51J), C211(H21C,H21D),
 C103(H10M,H10N), C601(H60G,H60H), C606(H60I,H60J), C607(H60K,H60L), C209(H20P,
 H20Q), C311(H31E,H31F), C611(H61E,H61F), C314(H31G,H31H), C307(H30P,H30Q),
 C507(H50M,H50N), C603(H60M,H60N), C614(H61G,H61H), C213(H21E,H21F), C315(H31L,
 H31M), C214(H21J,H21K), C215(H21L,H21M), C50(H50U,H50V), C615(H61L,H61M),
 C30(H30U,H30V)
5.b Aromatic/amide H refined with riding coordinates:
 C12C(H12C), C8E(H8E), C8C(H8C), C58(H58), C5E(H5E), C11D(H11Q), C2A(H2A),
 C12D(H12D), C68(H68), C5F(H5F), C8A(H8A), C74(H74), C1D(H1D), C8D(H8D),
 C1E(H1E), C8F(H8F), C5A(H5A), C12E(H12E), C1A(H1A), C5D(H5D), C1C(H1C),
 C12F(H12F), C1F(H1F), C2F(H2F), C11C(H11S), C12A(H12A), C1(H1), C2C(H2C),
 C2D(H2D), C6(H6), C11A(H11R), C11F(H11U), C5C(H5C), C11E(H11T), C2E(H2E),
 C174(H174), C22(H22), C26(H26), C23(H23), C25(H25), C24(H24)
5.c Idealised Me refined as rotating group:
 C112(H11C,H11D,H11E), C4C(H4CA,H4CB,H4CC), C4A(H4AA,H4AB,H4AC), C4D(H4DA,H4DB,
 H4DC), C10C(H10Z,H,HA), C408(H40K,H40L,H40M), C61(H61Q,H61R,H61S), C116(H11N,
 H11O,H11P), C4E(H4EA,H4EB,H4EC), C10D(H10U,H10V,H10W), C404(H40R,H40S,H40T),
 C204(H20M,H20N,H20O), C149(H14A,H14B,H14C), C4F(H4FA,H4FB,H4FC), C10E(H10,HB,
 HC), C10F(H0AA,HD,HE), C304(H30M,H30N,H30O), C516(H51K,H51L,H51M), C10A(H10X,
 H10Y,HF), C108(H10O,H10P,H10Q), C312(H31I,H31J,H31K), C416(H41I,H41J,H41K),
 C208(H20R,H20S,H20T), C608(H60O,H60P,H60Q), C604(H60R,H60S,H60T), C612(H61I,
 H61J,H61K), C512(H51N,H51O,H51P), C504(H50O,H50P,H50Q), C508(H50R,H50S,H50T),
 C308(H30R,H30S,H30T), C212(H21G,H21H,H21I), C316(H31N,H31O,H31P), C104(H10R,
 H10S,H10T), C216(H21N,H21O,H21P), C20(H20U,H20V,H20W), C616(H61N,H61O,H61P)
;
_olex2_submission_special_instructions 'No special instructions were received'

loop_
_space_group_symop_operation_xyz
'x, y, z'
'-x, -y, -z'

loop_
_atom_site_label
_atom_site_type_symbol
_atom_site_fract_x
_atom_site_fract_y
_atom_site_fract_z
_atom_site_U_iso_or_equiv
_atom_site_adp_type
_atom_site_occupancy
_atom_site_site_symmetry_order
_atom_site_calc_flag
_atom_site_refinement_flags_posn
_atom_site_refinement_flags_occupancy
_atom_site_disorder_assembly
_atom_site_disorder_group
Mo1D Mo 0.25144(4) 0.12150(3) 0.57070(2) 0.02457(18) Uani 1 1 d . . . .
Mo1A Mo 0.98003(4) 0.68590(4) 0.03546(2) 0.02510(18) Uani 1 1 d . . . .
Mo1C Mo 0.25759(5) 0.11433(4) 0.06848(2) 0.02649(18) Uani 1 1 d . . . .
Mo2A Mo 0.87814(5) 0.67420(4) 0.10544(2) 0.02681(19) Uani 1 1 d . . . .
Mo3A Mo 1.02706(5) 0.61887(4) 0.10809(2) 0.02842(19) Uani 1 1 d . . . .
Mo1B Mo 0.66765(5) 0.37768(4) 0.05715(2) 0.02849(19) Uani 1 1 d . . . .
Mo3D Mo 0.18084(5) 0.14802(4) 0.64341(2) 0.02790(19) Uani 1 1 d . . . .
Mo2D Mo 0.29713(5) 0.05109(4) 0.64317(2) 0.02799(19) Uani 1 1 d . . . .
Mo1E Mo 0.65980(5) 0.38411(4) 0.56658(2) 0.0307(2) Uani 1 1 d . . . .
Mo3C Mo 0.18368(5) 0.14083(4) 0.14092(2) 0.02834(19) Uani 1 1 d . . . .
Mo3F Mo 0.89046(5) 0.67647(4) 0.60282(2) 0.0295(2) Uani 1 1 d . . . .
Mo2F Mo 1.04017(5) 0.62486(4) 0.60604(2) 0.0300(2) Uani 1 1 d . . . .
Mo2C Mo 0.30182(5) 0.04436(4) 0.14119(2) 0.02958(19) Uani 1 1 d . . . .
Mo2B Mo 0.71548(5) 0.36791(4) 0.12834(2) 0.0330(2) Uani 1 1 d . . . .
Mo3B Mo 0.56652(5) 0.39099(4) 0.12587(3) 0.0313(2) Uani 1 1 d . . . .
Mo3E Mo 0.56175(5) 0.39673(4) 0.63682(3) 0.0332(2) Uani 1 1 d . . . .
Mo2E Mo 0.70951(5) 0.38342(5) 0.63442(3) 0.0399(2) Uani 1 1 d . . . .
Br2A Br 0.76618(6) 0.74034(5) 0.14504(3) 0.0421(3) Uani 1 1 d . . . .
Br1A Br 0.77977(6) 0.62104(5) 0.11848(3) 0.0430(3) Uani 1 1 d . . . .
Br4A Br 1.13021(6) 0.60565(6) 0.15101(3) 0.0480(3) Uani 1 1 d . . . .
Br5D Br 0.10033(7) 0.02238(5) 0.62154(3) 0.0453(3) Uani 1 1 d . . . .
Br4D Br 0.04454(6) 0.17765(5) 0.68135(3) 0.0463(3) Uani 1 1 d . . . .
Br2D Br 0.32784(7) -0.05730(5) 0.68038(3) 0.0451(3) Uani 1 1 d . . . .
Br1C Br 0.42609(6) 0.03278(5) 0.16479(4) 0.0448(3) Uani 1 1 d . . . .
Br2F Br 0.77968(6) 0.74433(5) 0.64060(3) 0.0472(3) Uani 1 1 d . . . .
Br3C Br 0.18782(7) 0.22564(5) 0.16355(4) 0.0471(3) Uani 1 1 d . . . .
Br1F Br 0.79368(7) 0.62103(6) 0.61879(3) 0.0477(3) Uani 1 1 d . . . .
Br4C Br 0.04571(6) 0.16678(6) 0.17926(3) 0.0488(3) Uani 1 1 d . . . .
Br4B Br 0.45727(6) 0.35127(5) 0.17062(4) 0.0486(3) Uani 1 1 d . . . .
Br4F Br 1.14319(7) 0.62224(6) 0.64577(3) 0.0509(3) Uani 1 1 d . . . .
Br3D Br 0.18967(7) 0.23175(5) 0.66571(4) 0.0485(3) Uani 1 1 d . . . .
Br1D Br 0.42156(7) 0.03898(5) 0.66691(4) 0.0472(3) Uani 1 1 d . . . .
Br3B Br 0.46882(7) 0.48694(5) 0.13316(4) 0.0540(3) Uani 1 1 d . . . .
Br2C Br 0.33353(7) -0.06455(5) 0.17751(4) 0.0486(3) Uani 1 1 d . . . .
Br4E Br 0.46103(7) 0.35082(6) 0.68635(4) 0.0519(3) Uani 1 1 d . . . .
Br5A Br 0.99180(7) 0.79662(5) 0.10197(4) 0.0519(3) Uani 1 1 d . . . .
Br3A Br 1.08060(7) 0.50997(5) 0.12279(4) 0.0509(3) Uani 1 1 d . . . .
Br2B Br 0.81483(7) 0.29552(6) 0.17527(3) 0.0571(4) Uani 1 1 d . . . .
Br3E Br 0.45759(7) 0.49033(5) 0.64308(4) 0.0567(3) Uani 1 1 d . . . .
Br5F Br 0.99994(8) 0.80660(5) 0.58828(4) 0.0563(3) Uani 1 1 d . . . .
Br3F Br 1.09715(7) 0.51663(5) 0.62795(4) 0.0562(3) Uani 1 1 d . . . .
Br1B Br 0.77060(8) 0.44018(7) 0.13783(4) 0.0607(4) Uani 1 1 d . . . .
Br2E Br 0.81508(8) 0.31948(9) 0.67891(4) 0.0844(6) Uani 1 1 d . . . .
Br1E Br 0.75758(9) 0.46298(8) 0.63825(4) 0.0784(5) Uani 1 1 d . . . .
S1C S 0.30827(14) 0.13801(10) 0.11390(7) 0.0295(5) Uani 1 1 d . . . .
S3D S 0.25939(14) 0.02285(10) 0.59400(7) 0.0307(5) Uani 1 1 d . . . .
S7A S 1.07031(14) 0.69729(11) 0.06602(7) 0.0324(6) Uani 1 1 d . . . .
S7D S 0.12115(13) 0.13817(11) 0.59421(7) 0.0306(5) Uani 1 1 d . . . .
S6A S 1.11050(14) 0.62846(12) 0.04150(7) 0.0332(6) Uani 1 1 d . . . .
S1A S 0.94998(14) 0.60138(11) 0.07344(7) 0.0316(6) Uani 1 1 d . . . .
S1D S 0.30515(14) 0.14419(11) 0.61535(7) 0.0307(5) Uani 1 1 d . . . .
S3B S 0.75686(14) 0.29653(11) 0.09119(7) 0.0351(6) Uani 1 1 d . . . .
S2A S 0.84448(13) 0.72737(11) 0.03606(7) 0.0317(6) Uani 1 1 d . . . .
S7F S 1.08078(14) 0.70155(11) 0.55858(7) 0.0337(6) Uani 1 1 d . . . .
S3A S 0.89571(14) 0.76216(11) 0.06270(7) 0.0322(6) Uani 1 1 d . . . .
S6F S 1.12200(14) 0.62855(12) 0.53871(7) 0.0342(6) Uani 1 1 d . . . .
S5A S 0.95201(14) 0.68497(12) 0.14731(7) 0.0347(6) Uani 1 1 d . . . .
S5D S 0.17363(15) 0.05396(11) 0.67731(7) 0.0336(6) Uani 1 1 d . . . .
S6D S 0.15206(14) 0.21122(10) 0.57533(7) 0.0315(6) Uani 1 1 d . . . .
S6C S 0.15725(14) 0.20377(11) 0.07223(7) 0.0323(6) Uani 1 1 d . . . .
S1B S 0.64088(15) 0.45115(11) 0.08993(8) 0.0347(6) Uani 1 1 d . . . .
S1E S 0.62717(16) 0.46120(12) 0.59615(8) 0.0377(6) Uani 1 1 d . . . .
S2D S 0.36175(14) 0.03682(11) 0.57447(8) 0.0345(6) Uani 1 1 d . . . .
S7C S 0.12705(14) 0.13045(12) 0.09080(7) 0.0341(6) Uani 1 1 d . . . .
S3F S 0.90496(15) 0.76254(11) 0.55504(7) 0.0348(6) Uani 1 1 d . . . .
S3C S 0.26615(16) 0.01558(11) 0.09154(8) 0.0363(6) Uani 1 1 d . . . .
S7B S 0.58016(15) 0.32433(12) 0.08768(8) 0.0375(6) Uani 1 1 d . . . .
S1F S 0.96461(15) 0.59923(11) 0.57556(7) 0.0334(6) Uani 1 1 d . . . .
S4A S 0.92904(14) 0.60938(12) 0.16813(7) 0.0355(6) Uani 1 1 d . . . .
S5C S 0.17797(15) 0.04648(11) 0.17432(7) 0.0359(6) Uani 1 1 d . . . .
S2F S 0.85486(14) 0.72181(12) 0.53311(7) 0.0351(6) Uani 1 1 d . . . .
S2B S 0.79907(14) 0.36380(12) 0.06220(7) 0.0361(6) Uani 1 1 d . . . .
S5F S 0.96295(15) 0.69567(12) 0.64087(8) 0.0381(6) Uani 1 1 d . . . .
S4C S 0.23156(15) 0.07451(12) 0.20387(7) 0.0374(6) Uani 1 1 d . . . .
S4D S 0.22966(16) 0.08111(12) 0.70599(7) 0.0384(6) Uani 1 1 d . . . .
S2C S 0.36841(15) 0.03038(11) 0.07283(8) 0.0382(6) Uani 1 1 d . . . .
S5B S 0.63833(15) 0.31089(12) 0.17040(8) 0.0392(6) Uani 1 1 d . . . .
S4F S 0.94257(15) 0.61943(12) 0.66671(7) 0.0396(6) Uani 1 1 d . . . .
S6B S 0.53113(15) 0.40653(12) 0.05799(8) 0.0408(7) Uani 1 1 d . . . .
S7E S 0.58079(16) 0.32540(13) 0.60226(9) 0.0449(7) Uani 1 1 d . . . .
S2E S 0.78994(14) 0.37801(13) 0.56766(8) 0.0404(7) Uani 1 1 d . . . .
S4B S 0.61640(16) 0.38412(13) 0.18713(8) 0.0420(7) Uani 1 1 d . . . .
S3E S 0.75454(15) 0.30869(13) 0.60024(9) 0.0447(7) Uani 1 1 d . . . .
S6E S 0.52354(15) 0.40428(14) 0.57134(9) 0.0446(7) Uani 1 1 d . . . .
S5E S 0.64115(16) 0.32284(14) 0.68102(9) 0.0485(8) Uani 1 1 d . . . .
S4E S 0.61372(17) 0.39902(15) 0.69459(8) 0.0511(8) Uani 1 1 d . . . .
N2F N 1.0196(4) 0.7460(4) 0.4764(2) 0.033(2) Uani 1 1 d . . . .
N1C N 0.3228(5) 0.1627(3) 0.0170(2) 0.0308(19) Uani 1 1 d . . . .
N1A N 0.9895(4) 0.6600(4) -0.0212(2) 0.0302(19) Uani 1 1 d . . . .
N2A N 1.0114(5) 0.7533(4) -0.0165(2) 0.034(2) Uani 1 1 d . . . .
N1E N 0.6626(5) 0.4456(4) 0.5061(2) 0.036(2) Uani 1 1 d . . . .
N1D N 0.3140(5) 0.1708(4) 0.5189(2) 0.034(2) Uani 1 1 d . . . .
N2B N 0.6992(5) 0.3307(4) 0.0086(2) 0.036(2) Uani 1 1 d . . . .
N2D N 0.2250(4) 0.1153(3) 0.5135(2) 0.0287(18) Uani 1 1 d . . . .
N1F N 0.9980(4) 0.6500(4) 0.4794(2) 0.034(2) Uani 1 1 d . . . .
C7F C 1.0336(5) 0.7331(5) 0.4402(3) 0.033(2) Uani 1 1 d . . . .
N1B N 0.6754(4) 0.4412(4) -0.0019(2) 0.0327(19) Uani 1 1 d . . . .
N2E N 0.6935(5) 0.3342(4) 0.5197(3) 0.042(2) Uani 1 1 d . . . .
N2C N 0.2322(5) 0.1082(3) 0.0111(2) 0.0304(19) Uani 1 1 d . . . .
C7A C 1.0261(5) 0.7444(5) -0.0542(3) 0.033(2) Uani 1 1 d . . . .
C6C C 0.3127(5) 0.1662(4) -0.0213(3) 0.029(2) Uani 1 1 d . . . .
N100 N 0.7282(4) 0.5160(4) 0.2451(2) 0.0320(19) Uani 1 1 d . . . .
C413 C 0.6604(6) 0.5473(5) 0.7201(3) 0.045(3) Uani 1 1 d . . . .
H41A H 0.6655 0.5152 0.7098 0.054 Uiso 1 1 calc R . . .
H41B H 0.6696 0.5776 0.6967 0.054 Uiso 1 1 calc R . . .
N300 N 0.1120(5) 0.8420(4) 0.6919(3) 0.040(2) Uani 1 1 d . . . .
C6A C 1.0105(5) 0.6950(5) -0.0568(3) 0.034(2) Uani 1 1 d . . . .
C110 C 0.8723(5) 0.4795(5) 0.2387(3) 0.035(2) Uani 1 1 d . . . .
H11A H 0.8664 0.4519 0.2645 0.042 Uiso 1 1 calc R . . .
H11B H 0.8805 0.5113 0.2440 0.042 Uiso 1 1 calc R . . .
C105 C 0.7153(6) 0.4659(5) 0.2788(3) 0.036(2) Uani 1 1 d . . . .
H10A H 0.6695 0.4789 0.2963 0.043 Uiso 1 1 calc R . . .
H10B H 0.7552 0.4518 0.2952 0.043 Uiso 1 1 calc R . . .
C406 C 0.8626(5) 0.4967(5) 0.7384(3) 0.038(3) Uani 1 1 d . . . .
H40A H 0.8584 0.4710 0.7653 0.046 Uiso 1 1 calc R . . .
H40B H 0.8704 0.5303 0.7411 0.046 Uiso 1 1 calc R . . .
C34 C 0.7136(6) 0.3610(5) -0.0302(3) 0.035(2) Uani 1 1 d . . . .
N400 N 0.7196(5) 0.5302(4) 0.7476(2) 0.037(2) Uani 1 1 d . . . .
C202 C 0.2972(7) 0.1838(5) 0.7607(4) 0.055(3) Uani 1 1 d . . . .
H20A H 0.2860 0.2135 0.7360 0.066 Uiso 1 1 calc R . . .
H20B H 0.3044 0.2004 0.7803 0.066 Uiso 1 1 calc R . . .
N600 N 0.5253(5) 0.8473(4) 0.7816(3) 0.043(2) Uani 1 1 d . . . .
N200 N 0.4397(6) 0.1542(4) 0.7404(3) 0.051(3) Uani 1 1 d . . . .
C12C C 0.1851(7) 0.0810(5) 0.0097(3) 0.045(3) Uani 1 1 d . . . .
H12C H 0.1591 0.0651 0.0340 0.054 Uiso 1 1 calc R . . .
C407 C 0.9281(6) 0.4680(5) 0.7100(3) 0.039(3) Uani 1 1 d . . . .
H40C H 0.9179 0.4358 0.7064 0.047 Uiso 1 1 calc R . . .
H40D H 0.9318 0.4945 0.6834 0.047 Uiso 1 1 calc R . . .
C109 C 0.8036(5) 0.4992(4) 0.2184(3) 0.030(2) Uani 1 1 d . . . .
H10C H 0.8039 0.4692 0.2073 0.036 Uiso 1 1 calc R . . .
H10D H 0.8073 0.5315 0.1956 0.036 Uiso 1 1 calc R . . .
C6D C 0.3048(5) 0.1722(4) 0.4805(3) 0.030(2) Uani 1 1 d . . . .
C112 C 1.0118(6) 0.4334(5) 0.2247(4) 0.051(3) Uani 1 1 d . . . .
H11C H 1.0492 0.4145 0.2060 0.076 Uiso 1 1 calc GR . . .
H11D H 1.0092 0.4076 0.2513 0.076 Uiso 1 1 calc GR . . .
H11E H 1.0242 0.4653 0.2263 0.076 Uiso 1 1 calc GR . . .
C7C C 0.2658(6) 0.1331(4) -0.0243(3) 0.030(2) Uani 1 1 d . . . .
C6F C 1.0182(5) 0.6819(5) 0.4415(3) 0.040(3) Uani 1 1 d . . . .
C8E C 0.7261(7) 0.3347(7) 0.4493(4) 0.058(4) Uani 1 1 d . . . .
H8E H 0.7304 0.3555 0.4222 0.070 Uiso 1 1 calc R . . .
C8C C 0.2587(6) 0.1279(4) -0.0614(3) 0.037(3) Uani 1 1 d . . . .
H8C H 0.2857 0.1437 -0.0854 0.044 Uiso 1 1 calc R . . .
C201 C 0.3673(7) 0.1389(5) 0.7509(4) 0.052(3) Uani 1 1 d . . . .
H20C H 0.3618 0.1274 0.7281 0.062 Uiso 1 1 calc R . . .
H20D H 0.3716 0.1062 0.7742 0.062 Uiso 1 1 calc R . . .
N500 N 0.8768(6) 0.1629(4) 0.7907(2) 0.045(2) Uani 1 1 d . . . .
C7E C 0.7020(6) 0.3636(6) 0.4803(3) 0.044(3) Uani 1 1 d . . . .
C102 C 0.5911(6) 0.5553(6) 0.2358(3) 0.052(3) Uani 1 1 d . . . .
H10E H 0.5822 0.5885 0.2454 0.063 Uiso 1 1 calc R . . .
H10F H 0.5813 0.5251 0.2591 0.063 Uiso 1 1 calc R . . .
C4C C 0.4162(8) 0.2702(6) -0.0892(4) 0.060(4) Uani 1 1 d . . . .
H4CA H 0.3758 0.3004 -0.1008 0.089 Uiso 1 1 calc GR . . .
H4CB H 0.4443 0.2492 -0.1090 0.089 Uiso 1 1 calc GR . . .
H4CC H 0.4477 0.2857 -0.0814 0.089 Uiso 1 1 calc GR . . .
C4A C 1.0062(9) 0.6234(8) -0.1362(4) 0.085(5) Uani 1 1 d . . . .
H4AA H 1.0187 0.5833 -0.1329 0.128 Uiso 1 1 calc GR . . .
H4AB H 1.0434 0.6380 -0.1558 0.128 Uiso 1 1 calc GR . . .
H4AC H 0.9588 0.6416 -0.1456 0.128 Uiso 1 1 calc GR . . .
C405 C 0.7930(5) 0.5125(5) 0.7201(3) 0.034(2) Uani 1 1 d . . . .
H40E H 0.7932 0.4804 0.7114 0.041 Uiso 1 1 calc R . . .
H40F H 0.7948 0.5434 0.6958 0.041 Uiso 1 1 calc R . . .
C58 C 0.7411(6) 0.3347(5) -0.0625(3) 0.041(3) Uani 1 1 d . . . .
H58 H 0.7506 0.3561 -0.0891 0.049 Uiso 1 1 calc R . . .
C101 C 0.6721(5) 0.5373(5) 0.2158(3) 0.036(2) Uani 1 1 d . . . .
H10G H 0.6783 0.5077 0.2027 0.043 Uiso 1 1 calc R . . .
H10H H 0.6826 0.5694 0.1947 0.043 Uiso 1 1 calc R . . .
C5E C 0.6934(6) 0.4600(7) 0.4331(3) 0.057(4) Uani 1 1 d . . . .
H5E H 0.7087 0.4444 0.4107 0.068 Uiso 1 1 calc R . . .
C11D C 0.1706(6) 0.0798(5) 0.4767(3) 0.042(3) Uani 1 1 d . . . .
H11Q H 0.1373 0.0609 0.4770 0.050 Uiso 1 1 calc R . . .
C2A C 0.9840(6) 0.5987(6) -0.0591(3) 0.048(3) Uani 1 1 d . . . .
H2A H 0.9762 0.5651 -0.0588 0.057 Uiso 1 1 calc R . . .
C12D C 0.1782(6) 0.0871(5) 0.5130(3) 0.038(3) Uani 1 1 d . . . .
H12D H 0.1509 0.0725 0.5374 0.046 Uiso 1 1 calc R . . .
C68 C 0.7096(6) 0.4579(5) -0.0742(3) 0.048(3) Uani 1 1 d . . . .
H68 H 0.7266 0.4430 -0.0970 0.057 Uiso 1 1 calc R . . .
C4D C 0.4028(8) 0.2791(7) 0.4115(4) 0.070(4) Uani 1 1 d . . . .
H4DA H 0.4391 0.2567 0.3944 0.105 Uiso 1 1 calc GR . . .
H4DB H 0.4253 0.3014 0.4191 0.105 Uiso 1 1 calc GR . . .
H4DC H 0.3626 0.3036 0.3967 0.105 Uiso 1 1 calc GR . . .
C5F C 1.0234(7) 0.6644(6) 0.4068(3) 0.054(3) Uani 1 1 d . . . .
H5F H 1.0360 0.6870 0.3813 0.065 Uiso 1 1 calc R . . .
C203 C 0.2327(8) 0.1593(6) 0.7781(4) 0.061(4) Uani 1 1 d . . . .
H20E H 0.2279 0.1408 0.7590 0.074 Uiso 1 1 calc R . . .
H20F H 0.2436 0.1307 0.8034 0.074 Uiso 1 1 calc R . . .
C8A C 1.0541(6) 0.7814(5) -0.0879(3) 0.040(3) Uani 1 1 d . . . .
H8A H 1.0662 0.7733 -0.1133 0.048 Uiso 1 1 calc R . . .
C7D C 0.2611(5) 0.1374(4) 0.4782(3) 0.028(2) Uani 1 1 d . . . .
C74 C 0.7120(7) 0.2753(5) 0.0153(3) 0.046(3) Uani 1 1 d . . . .
H74 H 0.7025 0.2544 0.0420 0.055 Uiso 1 1 calc R . . .
C9C C 0.2115(6) 0.0992(4) -0.0630(3) 0.040(3) Uani 1 1 d . . . .
C114 C 0.7325(7) 0.6163(5) 0.2379(3) 0.048(3) Uani 1 1 d . . . .
H11F H 0.7778 0.6096 0.2187 0.057 Uiso 1 1 calc R . . .
H11G H 0.6911 0.6340 0.2225 0.057 Uiso 1 1 calc R . . .
C414 C 0.5799(6) 0.5670(6) 0.7410(4) 0.056(3) Uani 1 1 d . . . .
H41C H 0.5692 0.6049 0.7442 0.067 Uiso 1 1 calc R . . .
H41D H 0.5730 0.5418 0.7679 0.067 Uiso 1 1 calc R . . .
C1D C 0.3554(7) 0.2022(6) 0.5211(4) 0.054(3) Uani 1 1 d . . . .
H1D H 0.3646 0.2001 0.5467 0.065 Uiso 1 1 calc R . . .
C80 C 0.6989(6) 0.4232(5) -0.0365(3) 0.038(3) Uani 1 1 d . . . .
C410 C 0.7010(8) 0.4314(6) 0.7748(4) 0.070(4) Uani 1 1 d . . . .
H41E H 0.7430 0.4176 0.7552 0.084 Uiso 1 1 calc R . . .
H41F H 0.6563 0.4429 0.7625 0.084 Uiso 1 1 calc R . . .
C10C C 0.2014(8) 0.0950(6) -0.1036(4) 0.060(4) Uani 1 1 d . . . .
H10Z H 0.1692 0.1301 -0.1170 0.090 Uiso 1 1 calc GR . . .
H H 0.1796 0.0650 -0.0991 0.090 Uiso 1 1 calc GR . . .
HA H 0.2487 0.0870 -0.1206 0.090 Uiso 1 1 calc GR . . .
C403 C 0.7218(8) 0.6766(6) 0.7539(4) 0.065(4) Uani 1 1 d . . . .
H40G H 0.7178 0.7125 0.7336 0.078 Uiso 1 1 calc R . . .
H40H H 0.6779 0.6812 0.7744 0.078 Uiso 1 1 calc R . . .
C87 C 0.6954(6) 0.5149(5) -0.0790(3) 0.043(3) Uani 1 1 d . . . .
C8D C 0.2565(6) 0.1291(4) 0.4415(3) 0.035(2) Uani 1 1 d . . . .
H8D H 0.2846 0.1437 0.4175 0.042 Uiso 1 1 calc R . . .
C1E C 0.6484(6) 0.5017(6) 0.4991(4) 0.050(3) Uani 1 1 d . . . .
H1E H 0.6320 0.5172 0.5216 0.060 Uiso 1 1 calc R . . .
C107 C 0.6952(8) 0.3707(5) 0.3032(4) 0.058(3) Uani 1 1 d . . . .
H10I H 0.7371 0.3556 0.3183 0.070 Uiso 1 1 calc R . . .
H10J H 0.6518 0.3873 0.3208 0.070 Uiso 1 1 calc R . . .
C8F C 1.0611(5) 0.7662(5) 0.4046(3) 0.040(3) Uani 1 1 d . . . .
H8F H 1.0725 0.7548 0.3805 0.048 Uiso 1 1 calc R . . .
C5A C 1.0160(6) 0.6842(6) -0.0946(3) 0.045(3) Uani 1 1 d . . . .
H5A H 1.0286 0.7094 -0.1188 0.054 Uiso 1 1 calc R . . .
C303 C 0.1603(7) 0.9058(6) 0.7657(3) 0.052(3) Uani 1 1 d . . . .
H30A H 0.1563 0.9429 0.7470 0.062 Uiso 1 1 calc R . . .
H30B H 0.1140 0.9077 0.7844 0.062 Uiso 1 1 calc R . . .
C12E C 0.7108(7) 0.2788(6) 0.5283(4) 0.060(4) Uani 1 1 d . . . .
H12E H 0.7059 0.2587 0.5556 0.072 Uiso 1 1 calc R . . .
C1A C 0.9773(6) 0.6125(5) -0.0228(3) 0.045(3) Uani 1 1 d . . . .
H1A H 0.9638 0.5880 0.0016 0.054 Uiso 1 1 calc R . . .
C5D C 0.3347(6) 0.2066(5) 0.4459(3) 0.039(3) Uani 1 1 d . . . .
H5D H 0.3285 0.2065 0.4202 0.047 Uiso 1 1 calc R . . .
C1C C 0.3665(6) 0.1913(5) 0.0201(3) 0.039(3) Uani 1 1 d . . . .
H1C H 0.3758 0.1879 0.0460 0.047 Uiso 1 1 calc R . . .
C111 C 0.9378(5) 0.4532(5) 0.2099(3) 0.037(2) Uani 1 1 d . . . .
H11H H 0.9287 0.4212 0.2054 0.044 Uiso 1 1 calc R . . .
H11I H 0.9405 0.4808 0.1837 0.044 Uiso 1 1 calc R . . .
C3C C 0.3855(6) 0.2312(5) -0.0517(3) 0.042(3) Uani 1 1 d . . . .
C309 C 0.0868(7) 0.7931(5) 0.7213(4) 0.045(3) Uani 1 1 d . . . .
H30C H 0.0379 0.8083 0.7356 0.054 Uiso 1 1 calc R . . .
H30D H 0.1203 0.7745 0.7416 0.054 Uiso 1 1 calc R . . .
C313 C 0.0615(7) 0.8758(5) 0.6591(4) 0.053(3) Uani 1 1 d . . . .
H31A H 0.0793 0.9076 0.6422 0.063 Uiso 1 1 calc R . . .
H31B H 0.0657 0.8518 0.6416 0.063 Uiso 1 1 calc R . . .
C401 C 0.7176(6) 0.5785(5) 0.7644(3) 0.044(3) Uani 1 1 d . . . .
H40I H 0.6711 0.5874 0.7825 0.052 Uiso 1 1 calc R . . .
H40J H 0.7573 0.5651 0.7808 0.052 Uiso 1 1 calc R . . .
C408 C 1.0016(6) 0.4478(6) 0.7253(4) 0.055(3) Uani 1 1 d . . . .
H40K H 1.0388 0.4270 0.7076 0.083 Uiso 1 1 calc GR . . .
H40L H 0.9976 0.4237 0.7525 0.083 Uiso 1 1 calc GR . . .
H40M H 1.0154 0.4798 0.7257 0.083 Uiso 1 1 calc GR . . .
C3F C 1.0101(7) 0.6135(7) 0.4092(4) 0.066(4) Uani 1 1 d . . . .
C501 C 0.8967(7) 0.2174(4) 0.7691(3) 0.044(3) Uani 1 1 d . . . .
H50A H 0.8629 0.2395 0.7493 0.052 Uiso 1 1 calc R . . .
H50B H 0.9463 0.2079 0.7539 0.052 Uiso 1 1 calc R . . .
C605 C 0.5014(8) 0.8283(6) 0.7499(4) 0.065(4) Uani 1 1 d . . . .
H60A H 0.4895 0.8608 0.7269 0.077 Uiso 1 1 calc R . . .
H60B H 0.5441 0.8004 0.7399 0.077 Uiso 1 1 calc R . . .
C3A C 1.0023(7) 0.6348(6) -0.0957(4) 0.053(3) Uani 1 1 d . . . .
C6E C 0.6855(6) 0.4246(5) 0.4718(3) 0.041(3) Uani 1 1 d . . . .
C509 C 0.8838(7) 0.1344(4) 0.7573(3) 0.041(3) Uani 1 1 d . . . .
H50C H 0.8510 0.1602 0.7379 0.049 Uiso 1 1 calc R . . .
H50D H 0.9342 0.1284 0.7429 0.049 Uiso 1 1 calc R . . .
C513 C 0.9279(8) 0.1253(6) 0.8223(4) 0.060(4) Uani 1 1 d . . . .
H51A H 0.9239 0.1461 0.8419 0.072 Uiso 1 1 calc R . . .
H51B H 0.9105 0.0925 0.8369 0.072 Uiso 1 1 calc R . . .
C12F C 1.0293(6) 0.7950(5) 0.4765(3) 0.043(3) Uani 1 1 d . . . .
H12F H 1.0191 0.8052 0.5011 0.052 Uiso 1 1 calc R . . .
C210 C 0.5767(8) 0.1076(6) 0.7207(4) 0.065(4) Uani 1 1 d . . . .
H21A H 0.5891 0.1188 0.7417 0.078 Uiso 1 1 calc R . . .
H21B H 0.5799 0.1365 0.6953 0.078 Uiso 1 1 calc R . . .
C3D C 0.3739(6) 0.2413(5) 0.4487(3) 0.050(3) Uani 1 1 d . . . .
C505 C 0.7971(8) 0.1730(6) 0.8138(4) 0.058(4) Uani 1 1 d . . . .
H50E H 0.7888 0.1364 0.8278 0.070 Uiso 1 1 calc R . . .
H50F H 0.7928 0.1921 0.8346 0.070 Uiso 1 1 calc R . . .
C1F C 0.6699(7) 0.5350(5) -0.0442(3) 0.051(3) Uani 1 1 d . . . .
H1F H 0.6584 0.5734 -0.0460 0.061 Uiso 1 1 calc R . . .
C2F C 0.9912(7) 0.5831(6) 0.4472(4) 0.059(4) Uani 1 1 d . . . .
H2F H 0.9826 0.5488 0.4505 0.070 Uiso 1 1 calc R . . .
C113 C 0.7247(6) 0.5600(4) 0.2660(3) 0.038(3) Uani 1 1 d . . . .
H11J H 0.7638 0.5444 0.2831 0.045 Uiso 1 1 calc R . . .
H11K H 0.6777 0.5671 0.2840 0.045 Uiso 1 1 calc R . . .
C610 C 0.6591(9) 0.8372(6) 0.7463(4) 0.072(4) Uani 1 1 d . . . .
H61A H 0.6524 0.8194 0.7272 0.086 Uiso 1 1 calc R . . .
H61B H 0.6795 0.8077 0.7692 0.086 Uiso 1 1 calc R . . .
C613 C 0.5526(8) 0.7940(6) 0.8142(4) 0.063(4) Uani 1 1 d . . . .
H61C H 0.5109 0.7793 0.8280 0.075 Uiso 1 1 calc R . . .
H61D H 0.5886 0.7660 0.8009 0.075 Uiso 1 1 calc R . . .
C1J C 0.7542(6) 0.2772(5) -0.0551(3) 0.045(3) Uani 1 1 d . . . .
C205 C 0.4527(7) 0.1703(5) 0.7761(4) 0.056(3) Uani 1 1 d . . . .
H20G H 0.4158 0.2058 0.7789 0.067 Uiso 1 1 calc R . . .
H20H H 0.5011 0.1769 0.7694 0.067 Uiso 1 1 calc R . . .
C11C C 0.1743(7) 0.0760(5) -0.0263(3) 0.045(3) Uani 1 1 d . . . .
H11S H 0.1415 0.0568 -0.0260 0.054 Uiso 1 1 calc R . . .
C409 C 0.7095(6) 0.4814(5) 0.7837(3) 0.045(3) Uani 1 1 d . . . .
H40N H 0.7519 0.4684 0.7981 0.054 Uiso 1 1 calc R . . .
H40O H 0.6659 0.4957 0.8022 0.054 Uiso 1 1 calc R . . .
C115 C 0.7343(7) 0.6559(5) 0.2612(4) 0.055(3) Uani 1 1 d . . . .
H11L H 0.7288 0.6933 0.2427 0.066 Uiso 1 1 calc R . . .
H11M H 0.6921 0.6584 0.2828 0.066 Uiso 1 1 calc R . . .
C510 C 0.8663(7) 0.0786(5) 0.7712(3) 0.053(3) Uani 1 1 d . . . .
H51C H 0.8135 0.0849 0.7808 0.064 Uiso 1 1 calc R . . .
H51D H 0.8928 0.0543 0.7939 0.064 Uiso 1 1 calc R . . .
C415 C 0.5270(7) 0.5666(8) 0.7139(4) 0.084(5) Uani 1 1 d . . . .
H41G H 0.5360 0.5279 0.7129 0.101 Uiso 1 1 calc R . . .
H41H H 0.4762 0.5795 0.7268 0.101 Uiso 1 1 calc R . . .
C514 C 1.0074(8) 0.1052(6) 0.8053(4) 0.063(4) Uani 1 1 d . . . .
H51E H 1.0260 0.1373 0.7905 0.075 Uiso 1 1 calc R . . .
H51F H 1.0128 0.0829 0.7863 0.075 Uiso 1 1 calc R . . .
C9E C 0.7436(8) 0.2770(8) 0.4573(5) 0.069(4) Uani 1 1 d . . . .
C9D C 0.2104(6) 0.0993(5) 0.4404(3) 0.039(3) Uani 1 1 d . . . .
C12A C 1.0200(7) 0.8005(5) -0.0130(3) 0.050(3) Uani 1 1 d . . . .
H12A H 1.0083 0.8082 0.0126 0.060 Uiso 1 1 calc R . . .
C61 C 0.7090(8) 0.5545(6) -0.1206(3) 0.066(4) Uani 1 1 d . . . .
H61Q H 0.7576 0.5389 -0.1342 0.099 Uiso 1 1 calc GR . . .
H61R H 0.7055 0.5907 -0.1173 0.099 Uiso 1 1 calc GR . . .
H61S H 0.6724 0.5591 -0.1368 0.099 Uiso 1 1 calc GR . . .
C106 C 0.7106(7) 0.4166(5) 0.2653(3) 0.047(3) Uani 1 1 d . . . .
H10K H 0.6711 0.4297 0.2488 0.056 Uiso 1 1 calc R . . .
H10L H 0.7570 0.4015 0.2490 0.056 Uiso 1 1 calc R . . .
C207 C 0.4610(8) 0.1476(6) 0.8511(4) 0.074(5) Uani 1 1 d . . . .
H20I H 0.4200 0.1807 0.8548 0.088 Uiso 1 1 calc R . . .
H20J H 0.5063 0.1589 0.8428 0.088 Uiso 1 1 calc R . . .
C305 C 0.1895(6) 0.8186(5) 0.6705(3) 0.049(3) Uani 1 1 d . . . .
H30E H 0.1869 0.7932 0.6558 0.059 Uiso 1 1 calc R . . .
H30F H 0.2212 0.7961 0.6912 0.059 Uiso 1 1 calc R . . .
C301 C 0.1123(7) 0.8820(5) 0.7159(4) 0.048(3) Uani 1 1 d . . . .
H30G H 0.1154 0.9176 0.6966 0.058 Uiso 1 1 calc R . . .
H30H H 0.0651 0.8896 0.7336 0.058 Uiso 1 1 calc R . . .
C1 C 0.9844(6) 0.6017(5) 0.4811(3) 0.045(3) Uani 1 1 d . . . .
H1 H 0.9697 0.5799 0.5066 0.054 Uiso 1 1 calc R . . .
C116 C 0.8036(8) 0.6388(7) 0.2797(5) 0.074(4) Uani 1 1 d . . . .
H11N H 0.8456 0.6379 0.2584 0.111 Uiso 1 1 calc GR . . .
H11O H 0.8095 0.6018 0.2982 0.111 Uiso 1 1 calc GR . . .
H11P H 0.8001 0.6655 0.2944 0.111 Uiso 1 1 calc GR . . .
C402 C 0.7248(8) 0.6321(5) 0.7335(4) 0.057(3) Uani 1 1 d . . . .
H40P H 0.6849 0.6464 0.7171 0.069 Uiso 1 1 calc R . . .
H40Q H 0.7715 0.6241 0.7154 0.069 Uiso 1 1 calc R . . .
C4E C 0.6913(8) 0.5543(7) 0.3840(4) 0.076(5) Uani 1 1 d . . . .
H4EA H 0.7404 0.5392 0.3708 0.115 Uiso 1 1 calc GR . . .
H4EB H 0.6853 0.5919 0.3856 0.115 Uiso 1 1 calc GR . . .
H4EC H 0.6554 0.5555 0.3685 0.115 Uiso 1 1 calc GR . . .
C502 C 0.8947(9) 0.2549(5) 0.7959(4) 0.063(4) Uani 1 1 d . . . .
H50G H 0.9302 0.2345 0.8150 0.076 Uiso 1 1 calc R . . .
H50H H 0.8456 0.2650 0.8115 0.076 Uiso 1 1 calc R . . .
C503 C 0.9142(9) 0.3092(5) 0.7684(4) 0.063(4) Uani 1 1 d . . . .
H50I H 0.8804 0.3278 0.7483 0.076 Uiso 1 1 calc R . . .
H50J H 0.9064 0.3349 0.7852 0.076 Uiso 1 1 calc R . . .
C2C C 0.3973(7) 0.2242(5) -0.0121(4) 0.048(3) Uani 1 1 d . . . .
H2C H 0.4272 0.2429 -0.0081 0.057 Uiso 1 1 calc R . . .
C2D C 0.3844(7) 0.2366(6) 0.4877(4) 0.058(4) Uani 1 1 d . . . .
H2D H 0.4119 0.2575 0.4912 0.070 Uiso 1 1 calc R . . .
C310 C 0.0826(8) 0.7485(5) 0.7028(4) 0.053(3) Uani 1 1 d . . . .
H31C H 0.0517 0.7666 0.6812 0.063 Uiso 1 1 calc R . . .
H31D H 0.1320 0.7300 0.6907 0.063 Uiso 1 1 calc R . . .
C302 C 0.1731(7) 0.8621(5) 0.7416(4) 0.052(3) Uani 1 1 d . . . .
H30I H 0.2209 0.8581 0.7242 0.063 Uiso 1 1 calc R . . .
H30J H 0.1729 0.8256 0.7602 0.063 Uiso 1 1 calc R . . .
C6 C 0.7387(7) 0.2473(6) -0.0153(4) 0.055(3) Uani 1 1 d . . . .
H6 H 0.7462 0.2085 -0.0092 0.066 Uiso 1 1 calc R . . .
C10D C 0.2022(8) 0.0920(6) 0.4007(4) 0.058(3) Uani 1 1 d . . . .
H10U H 0.1822 0.0609 0.4060 0.087 Uiso 1 1 calc GR . . .
H10V H 0.2499 0.0845 0.3840 0.087 Uiso 1 1 calc GR . . .
H10W H 0.1691 0.1261 0.3866 0.087 Uiso 1 1 calc GR . . .
C11A C 1.0455(8) 0.8378(6) -0.0461(4) 0.058(3) Uani 1 1 d . . . .
H11R H 1.0507 0.8703 -0.0426 0.070 Uiso 1 1 calc R . . .
C404 C 0.7898(10) 0.6610(9) 0.7741(6) 0.102(6) Uani 1 1 d . . . .
H40R H 0.8329 0.6604 0.7535 0.154 Uiso 1 1 calc GR . . .
H40S H 0.7959 0.6243 0.7928 0.154 Uiso 1 1 calc GR . . .
H40T H 0.7839 0.6885 0.7886 0.154 Uiso 1 1 calc GR . . .
C11F C 1.0539(7) 0.8305(5) 0.4410(4) 0.054(3) Uani 1 1 d . . . .
H11U H 1.0583 0.8646 0.4419 0.065 Uiso 1 1 calc R . . .
C506 C 0.7364(8) 0.2071(6) 0.7880(4) 0.070(4) Uani 1 1 d . . . .
H50K H 0.7375 0.1875 0.7681 0.083 Uiso 1 1 calc R . . .
H50L H 0.7440 0.2436 0.7733 0.083 Uiso 1 1 calc R . . .
C5C C 0.3439(6) 0.2003(4) -0.0553(3) 0.035(2) Uani 1 1 d . . . .
H5C H 0.3362 0.2021 -0.0812 0.042 Uiso 1 1 calc R . . .
C11E C 0.7367(7) 0.2482(7) 0.4978(5) 0.074(5) Uani 1 1 d . . . .
H11T H 0.7490 0.2089 0.5052 0.088 Uiso 1 1 calc R . . .
C206 C 0.4497(8) 0.1270(6) 0.8176(4) 0.061(4) Uani 1 1 d . . . .
H20K H 0.4019 0.1195 0.8246 0.073 Uiso 1 1 calc R . . .
H20L H 0.4878 0.0917 0.8157 0.073 Uiso 1 1 calc R . . .
C9F C 1.0718(6) 0.8156(5) 0.4043(3) 0.046(3) Uani 1 1 d . . . .
C2E C 0.6562(6) 0.5385(6) 0.4607(4) 0.058(4) Uani 1 1 d . . . .
H2E H 0.6457 0.5771 0.4580 0.069 Uiso 1 1 calc R . . .
C306 C 0.2271(8) 0.8616(6) 0.6404(4) 0.062(4) Uani 1 1 d . . . .
H30K H 0.2226 0.8916 0.6527 0.075 Uiso 1 1 calc R . . .
H30L H 0.2035 0.8783 0.6159 0.075 Uiso 1 1 calc R . . .
C3E C 0.6798(6) 0.5172(6) 0.4264(3) 0.051(3) Uani 1 1 d . . . .
C9A C 1.0638(6) 0.8279(5) -0.0846(3) 0.048(3) Uani 1 1 d . . . .
C609 C 0.5861(9) 0.8745(6) 0.7610(4) 0.067(4) Uani 1 1 d . . . .
H60C H 0.5686 0.9049 0.7378 0.081 Uiso 1 1 calc R . . .
H60D H 0.5945 0.8915 0.7800 0.081 Uiso 1 1 calc R . . .
C602 C 0.4227(9) 0.9408(6) 0.7758(5) 0.080(5) Uani 1 1 d . . . .
H60E H 0.4113 0.9335 0.7526 0.096 Uiso 1 1 calc R . . .
H60F H 0.4575 0.9631 0.7654 0.096 Uiso 1 1 calc R . . .
C511 C 0.8886(7) 0.0488(6) 0.7362(3) 0.054(3) Uani 1 1 d . . . .
H51G H 0.8659 0.0184 0.7435 0.065 Uiso 1 1 calc R . . .
H51H H 0.8706 0.0756 0.7116 0.065 Uiso 1 1 calc R . . .
C515 C 1.0517(9) 0.0692(7) 0.8401(4) 0.072(4) Uani 1 1 d . . . .
H51I H 1.0521 0.0932 0.8565 0.087 Uiso 1 1 calc R . . .
H51J H 1.0274 0.0412 0.8574 0.087 Uiso 1 1 calc R . . .
C211 C 0.6326(9) 0.0498(7) 0.7154(5) 0.085(5) Uani 1 1 d . . . .
H21C H 0.6281 0.0212 0.7408 0.102 Uiso 1 1 calc R . . .
H21D H 0.6194 0.0390 0.6944 0.102 Uiso 1 1 calc R . . .
C204 C 0.1608(8) 0.2018(7) 0.7866(4) 0.073(4) Uani 1 1 d . . . .
H20M H 0.1499 0.2307 0.7619 0.110 Uiso 1 1 calc GR . . .
H20N H 0.1639 0.2186 0.8070 0.110 Uiso 1 1 calc GR . . .
H20O H 0.1222 0.1836 0.7965 0.110 Uiso 1 1 calc GR . . .
C149 C 0.7875(8) 0.2479(7) -0.0898(4) 0.072(4) Uani 1 1 d . . . .
H14A H 0.7725 0.2737 -0.1150 0.108 Uiso 1 1 calc GR . . .
H14B H 0.7701 0.2154 -0.0842 0.108 Uiso 1 1 calc GR . . .
H14C H 0.8406 0.2361 -0.0922 0.108 Uiso 1 1 calc GR . . .
C103 C 0.5386(8) 0.5686(9) 0.2045(4) 0.098(6) Uani 1 1 d . . . .
H10M H 0.5437 0.5334 0.1983 0.118 Uiso 1 1 calc R . . .
H10N H 0.4880 0.5815 0.2177 0.118 Uiso 1 1 calc R . . .
C601 C 0.4582(8) 0.8871(5) 0.8022(4) 0.065(4) Uani 1 1 d . . . .
H60G H 0.4213 0.8671 0.8152 0.078 Uiso 1 1 calc R . . .
H60H H 0.4744 0.8949 0.8236 0.078 Uiso 1 1 calc R . . .
C606 C 0.4385(9) 0.8041(7) 0.7632(5) 0.076(4) Uani 1 1 d . . . .
H60I H 0.3950 0.8314 0.7732 0.092 Uiso 1 1 calc R . . .
H60J H 0.4501 0.7706 0.7856 0.092 Uiso 1 1 calc R . . .
C174 C 0.6620(7) 0.4973(5) -0.0071(3) 0.046(3) Uani 1 1 d . . . .
H174 H 0.6464 0.5112 0.0161 0.055 Uiso 1 1 calc R . . .
C607 C 0.4210(9) 0.7881(6) 0.7278(5) 0.077(4) Uani 1 1 d . . . .
H60K H 0.3765 0.7758 0.7373 0.093 Uiso 1 1 calc R . . .
H60L H 0.4106 0.8216 0.7053 0.093 Uiso 1 1 calc R . . .
C4F C 1.0184(10) 0.5948(8) 0.3710(5) 0.096(5) Uiso 1 1 d . . . .
H4FA H 0.9995 0.5628 0.3777 0.144 Uiso 1 1 calc GR . . .
H4FB H 1.0699 0.5842 0.3596 0.144 Uiso 1 1 calc GR . . .
H4FC H 0.9910 0.6253 0.3514 0.144 Uiso 1 1 calc GR . . .
C10E C 0.7750(9) 0.2446(8) 0.4247(5) 0.095(6) Uani 1 1 d . . . .
H10 H 0.7572 0.2678 0.3995 0.142 Uiso 1 1 calc GR . . .
HB H 0.7594 0.2109 0.4331 0.142 Uiso 1 1 calc GR . . .
HC H 0.8282 0.2345 0.4208 0.142 Uiso 1 1 calc GR . . .
Mo1F Mo 0.99084(5) 0.68291(4) 0.53223(2) 0.02610(18) Uani 1 1 d . . . .
C209 C 0.4994(7) 0.1025(5) 0.7324(4) 0.056(3) Uani 1 1 d . . . .
H20P H 0.4877 0.0921 0.7108 0.067 Uiso 1 1 calc R . . .
H20Q H 0.4983 0.0718 0.7569 0.067 Uiso 1 1 calc R . . .
C10F C 1.1006(8) 0.8541(6) 0.3656(4) 0.065(4) Uani 1 1 d . . . .
H0AA H 1.1521 0.8364 0.3572 0.098 Uiso 1 1 calc GR . . .
HD H 1.0954 0.8895 0.3708 0.098 Uiso 1 1 calc GR . . .
HE H 1.0725 0.8607 0.3442 0.098 Uiso 1 1 calc GR . . .
C311 C 0.0507(8) 0.7048(5) 0.7347(4) 0.059(4) Uani 1 1 d . . . .
H31E H 0.0605 0.6722 0.7240 0.070 Uiso 1 1 calc R . . .
H31F H 0.0756 0.6923 0.7586 0.070 Uiso 1 1 calc R . . .
C304 C 0.2230(8) 0.8903(7) 0.7895(4) 0.074(4) Uani 1 1 d . . . .
H30M H 0.2685 0.8898 0.7710 0.111 Uiso 1 1 calc GR . . .
H30N H 0.2271 0.8535 0.8080 0.111 Uiso 1 1 calc GR . . .
H30O H 0.2133 0.9177 0.8048 0.111 Uiso 1 1 calc GR . . .
C516 C 1.1305(9) 0.0394(7) 0.8252(5) 0.083(5) Uani 1 1 d . . . .
H51K H 1.1306 0.0184 0.8068 0.124 Uiso 1 1 calc GR . . .
H51L H 1.1543 0.0140 0.8481 0.124 Uiso 1 1 calc GR . . .
H51M H 1.1569 0.0669 0.8112 0.124 Uiso 1 1 calc GR . . .
C10A C 1.0930(9) 0.8696(6) -0.1207(4) 0.076(5) Uani 1 1 d . . . .
H10X H 1.1448 0.8632 -0.1205 0.114 Uiso 1 1 calc GR . . .
H10Y H 1.0660 0.9076 -0.1189 0.114 Uiso 1 1 calc GR . . .
HF H 1.0868 0.8643 -0.1457 0.114 Uiso 1 1 calc GR . . .
C611 C 0.7123(9) 0.8732(7) 0.7251(5) 0.078(5) Uani 1 1 d . . . .
H61E H 0.6956 0.8990 0.6999 0.094 Uiso 1 1 calc R . . .
H61F H 0.7132 0.8954 0.7427 0.094 Uiso 1 1 calc R . . .
C108 C 0.6823(9) 0.3232(6) 0.2928(5) 0.082(5) Uani 1 1 d . . . .
H10O H 0.7257 0.3057 0.2761 0.123 Uiso 1 1 calc GR . . .
H10P H 0.6406 0.3378 0.2780 0.123 Uiso 1 1 calc GR . . .
H10Q H 0.6722 0.2957 0.3175 0.123 Uiso 1 1 calc GR . . .
C314 C -0.0184(9) 0.8978(7) 0.6752(5) 0.084(5) Uani 1 1 d . . . .
H31G H -0.0231 0.9153 0.6970 0.101 Uiso 1 1 calc R . . .
H31H H -0.0406 0.8669 0.6863 0.101 Uiso 1 1 calc R . . .
C307 C 0.3107(9) 0.8303(7) 0.6292(5) 0.085(5) Uani 1 1 d . . . .
H30P H 0.3347 0.8176 0.6534 0.102 Uiso 1 1 calc R . . .
H30Q H 0.3142 0.7970 0.6208 0.102 Uiso 1 1 calc R . . .
C312 C -0.0308(9) 0.7266(7) 0.7473(6) 0.093(6) Uani 1 1 d . . . .
H31I H -0.0550 0.7448 0.7234 0.140 Uiso 1 1 calc GR . . .
H31J H -0.0401 0.7535 0.7630 0.140 Uiso 1 1 calc GR . . .
H31K H -0.0499 0.6957 0.7636 0.140 Uiso 1 1 calc GR . . .
C507 C 0.6592(9) 0.2155(7) 0.8163(5) 0.095(6) Uani 1 1 d . . . .
H50M H 0.6529 0.1788 0.8317 0.114 Uiso 1 1 calc R . . .
H50N H 0.6581 0.2359 0.8356 0.114 Uiso 1 1 calc R . . .
C603 C 0.3515(9) 0.9752(7) 0.7970(6) 0.087(5) Uani 1 1 d . . . .
H60M H 0.3312 1.0102 0.7774 0.104 Uiso 1 1 calc R . . .
H60N H 0.3153 0.9541 0.8056 0.104 Uiso 1 1 calc R . . .
C416 C 0.5348(9) 0.6016(8) 0.6723(5) 0.095(6) Uani 1 1 d . . . .
H41I H 0.5818 0.5852 0.6576 0.143 Uiso 1 1 calc GR . . .
H41J H 0.5321 0.6390 0.6729 0.143 Uiso 1 1 calc GR . . .
H41K H 0.4955 0.6037 0.6589 0.143 Uiso 1 1 calc GR . . .
C208 C 0.4660(9) 0.1032(8) 0.8915(5) 0.102(7) Uani 1 1 d . . . .
H20R H 0.4184 0.0968 0.9023 0.152 Uiso 1 1 calc GR . . .
H20S H 0.4809 0.1162 0.9104 0.152 Uiso 1 1 calc GR . . .
H20T H 0.5020 0.0686 0.8873 0.152 Uiso 1 1 calc GR . . .
C614 C 0.5877(10) 0.8006(7) 0.8459(5) 0.082(5) Uani 1 1 d . . . .
H61G H 0.5519 0.8277 0.8601 0.099 Uiso 1 1 calc R . . .
H61H H 0.6295 0.8153 0.8325 0.099 Uiso 1 1 calc R . . .
C608 C 0.4812(11) 0.7431(8) 0.7125(6) 0.109(6) Uani 1 1 d . . . .
H60O H 0.4737 0.7432 0.6861 0.163 Uiso 1 1 calc GR . . .
H60P H 0.4812 0.7070 0.7312 0.163 Uiso 1 1 calc GR . . .
H60Q H 0.5280 0.7497 0.7102 0.163 Uiso 1 1 calc GR . . .
C604 C 0.3624(11) 0.9888(8) 0.8329(6) 0.107(7) Uani 1 1 d . . . .
H60R H 0.4040 1.0038 0.8257 0.161 Uiso 1 1 calc GR . . .
H60S H 0.3719 0.9550 0.8548 0.161 Uiso 1 1 calc GR . . .
H60T H 0.3186 1.0163 0.8416 0.161 Uiso 1 1 calc GR . . .
C612 C 0.7884(10) 0.8349(9) 0.7159(5) 0.097(6) Uani 1 1 d . . . .
H61I H 0.8194 0.8568 0.6973 0.146 Uiso 1 1 calc GR . . .
H61J H 0.7854 0.8074 0.7037 0.146 Uiso 1 1 calc GR . . .
H61K H 0.8093 0.8158 0.7409 0.146 Uiso 1 1 calc GR . . .
C512 C 0.9732(9) 0.0247(7) 0.7278(5) 0.087(5) Uani 1 1 d . . . .
H51N H 0.9860 0.0043 0.7071 0.131 Uiso 1 1 calc GR . . .
H51O H 0.9912 -0.0004 0.7525 0.131 Uiso 1 1 calc GR . . .
H51P H 0.9954 0.0552 0.7186 0.131 Uiso 1 1 calc GR . . .
C504 C 0.9889(11) 0.2993(8) 0.7474(7) 0.121(8) Uani 1 1 d . . . .
H50O H 0.9917 0.2880 0.7231 0.182 Uiso 1 1 calc GR . . .
H50P H 1.0216 0.2699 0.7649 0.182 Uiso 1 1 calc GR . . .
H50Q H 1.0033 0.3334 0.7400 0.182 Uiso 1 1 calc GR . . .
C213 C 0.4373(7) 0.2050(5) 0.7041(4) 0.054(3) Uani 1 1 d . . . .
H21E H 0.4000 0.2376 0.7117 0.065 Uiso 1 1 calc R . . .
H21F H 0.4849 0.2127 0.6978 0.065 Uiso 1 1 calc R . . .
C508 C 0.5949(10) 0.2487(9) 0.7911(6) 0.116(8) Uani 1 1 d . . . .
H50R H 0.5944 0.2276 0.7729 0.175 Uiso 1 1 calc GR . . .
H50S H 0.6016 0.2847 0.7754 0.175 Uiso 1 1 calc GR . . .
H50T H 0.5486 0.2544 0.8092 0.175 Uiso 1 1 calc GR . . .
C315 C -0.0589(10) 0.9419(8) 0.6401(7) 0.121(8) Uani 1 1 d . . . .
H31L H -0.0279 0.9659 0.6242 0.145 Uiso 1 1 calc R . . .
H31M H -0.0649 0.9220 0.6221 0.145 Uiso 1 1 calc R . . .
C308 C 0.3509(11) 0.8655(9) 0.5962(6) 0.116(7) Uani 1 1 d . . . .
H30R H 0.3241 0.8822 0.5733 0.174 Uiso 1 1 calc GR . . .
H30S H 0.3995 0.8425 0.5880 0.174 Uiso 1 1 calc GR . . .
H30T H 0.3552 0.8950 0.6059 0.174 Uiso 1 1 calc GR . . .
C212 C 0.7097(11) 0.0507(10) 0.7042(6) 0.138(9) Uani 1 1 d . . . .
H21G H 0.7151 0.0783 0.6787 0.206 Uiso 1 1 calc GR . . .
H21H H 0.7411 0.0140 0.7015 0.206 Uiso 1 1 calc GR . . .
H21I H 0.7236 0.0606 0.7251 0.206 Uiso 1 1 calc GR . . .
C316 C -0.1265(15) 0.9750(9) 0.6525(9) 0.189(16) Uani 1 1 d . . . .
H31N H -0.1401 1.0089 0.6311 0.283 Uiso 1 1 calc GR . . .
H31O H -0.1247 0.9848 0.6766 0.283 Uiso 1 1 calc GR . . .
H31P H -0.1627 0.9548 0.6585 0.283 Uiso 1 1 calc GR . . .
C104 C 0.5481(11) 0.6086(11) 0.1673(6) 0.171(14) Uani 1 1 d . . . .
H10R H 0.5121 0.6130 0.1508 0.257 Uiso 1 1 calc GR . . .
H10S H 0.5972 0.5960 0.1531 0.257 Uiso 1 1 calc GR . . .
H10T H 0.5414 0.6443 0.1726 0.257 Uiso 1 1 calc GR . . .
Br5C Br 0.10664(8) 0.01517(6) 0.11778(4) 0.0555(3) Uani 1 1 d . . . .
Br5B Br 0.66655(8) 0.21256(5) 0.12887(4) 0.0565(3) Uani 1 1 d . . . .
Br5E Br 0.67827(10) 0.22017(6) 0.64681(6) 0.0876(6) Uani 1 1 d . . . .
C214 C 0.4205(10) 0.1988(7) 0.6658(4) 0.079(5) Uani 1 1 d . . . .
H21J H 0.3730 0.1912 0.6709 0.095 Uiso 1 1 calc R . . .
H21K H 0.4588 0.1680 0.6562 0.095 Uiso 1 1 calc R . . .
C215 C 0.4184(15) 0.2574(12) 0.6330(6) 0.156(12) Uani 1 1 d . . . .
H21L H 0.3873 0.2877 0.6457 0.188 Uiso 1 1 calc R . . .
H21M H 0.4683 0.2613 0.6259 0.188 Uiso 1 1 calc R . . .
C216 C 0.3932(16) 0.2643(12) 0.5984(8) 0.184(14) Uani 1 1 d . . . .
H21N H 0.4087 0.2939 0.5774 0.275 Uiso 1 1 calc GR . . .
H21O H 0.3399 0.2742 0.6032 0.275 Uiso 1 1 calc GR . . .
H21P H 0.4129 0.2296 0.5899 0.275 Uiso 1 1 calc GR . . .
Cl52 Cl 0.6006(3) 0.6183(2) 0.0337(2) 0.137(2) Uani 1 1 d . . . .
Cl51 Cl 0.4460(4) 0.6671(4) 0.0506(5) 0.299(8) Uani 1 1 d . . . .
C21 C 0.8148(9) 0.5623(6) -0.0093(5) 0.076(4) Uani 1 1 d . . . .
C22 C 0.8170(9) 0.5825(8) -0.0507(6) 0.087(5) Uani 1 1 d . . . .
H22 H 0.8323 0.5586 -0.0682 0.105 Uiso 1 1 calc R . . .
C26 C 0.7901(10) 0.5945(11) 0.0165(7) 0.106(7) Uani 1 1 d . . . .
H26 H 0.7902 0.5776 0.0444 0.127 Uiso 1 1 calc R . . .
C23 C 0.7934(10) 0.6446(10) -0.0659(6) 0.111(7) Uani 1 1 d . . . .
H23 H 0.7950 0.6621 -0.0938 0.133 Uiso 1 1 calc R . . .
C25 C 0.7665(15) 0.6478(14) 0.0048(9) 0.131(9) Uani 1 1 d . . . .
H25 H 0.7472 0.6685 0.0245 0.157 Uiso 1 1 calc R . . .
C20 C 0.8401(16) 0.4971(10) 0.0123(11) 0.23(2) Uani 1 1 d . . . .
H20U H 0.8230 0.4767 -0.0005 0.350 Uiso 1 1 calc GR . . .
H20V H 0.8193 0.4910 0.0407 0.350 Uiso 1 1 calc GR . . .
H20W H 0.8933 0.4839 0.0097 0.350 Uiso 1 1 calc GR . . .
C50 C 0.5115(11) 0.6103(9) 0.0505(10) 0.154(11) Uani 1 1 d . . . .
H50U H 0.5024 0.5911 0.0331 0.185 Uiso 1 1 calc R . . .
H50V H 0.5103 0.5859 0.0780 0.185 Uiso 1 1 calc R . . .
Cl41 Cl 0.5297(5) 0.9119(5) 0.5739(4) 0.262(6) Uani 1 1 d . . . .
C24 C 0.7681(12) 0.6767(9) -0.0362(11) 0.132(10) Uani 1 1 d . . . .
H24 H 0.7530 0.7161 -0.0441 0.158 Uiso 1 1 calc R . . .
Cl43 Cl 0.5803(11) 0.8618(7) 0.6425(4) 0.244(13) Uani 0.6018 1 d . P A 3
C40 C 0.5179(13) 0.9261(12) 0.6199(7) 0.151(10) Uani 1 1 d . . . .
Cl42 Cl 0.5942(7) 0.9070(12) 0.6443(4) 0.174(12) Uani 0.3982 1 d . P A 4
C615 C 0.6154(18) 0.7424(11) 0.8780(7) 0.166(13) Uani 1 1 d . . . .
H61L H 0.6229 0.7135 0.8640 0.199 Uiso 1 1 calc R . . .
H61M H 0.6645 0.7408 0.8814 0.199 Uiso 1 1 calc R . . .
C411 C 0.6966(13) 0.3837(10) 0.8133(8) 0.131(10) Uani 1 1 d . . . .
C616 C 0.586(2) 0.7257(15) 0.9115(8) 0.25(2) Uani 1 1 d . . . .
H61N H 0.5876 0.6871 0.9156 0.377 Uiso 1 1 calc GR . . .
H61O H 0.5355 0.7486 0.9150 0.377 Uiso 1 1 calc GR . . .
H61P H 0.6119 0.7279 0.9312 0.377 Uiso 1 1 calc GR . . .
C412 C 0.652(2) 0.3775(17) 0.8416(10) 0.079(11) Uani 0.45 1 d . P B 1
C417 C 0.6768(17) 0.3428(11) 0.8105(11) 0.082(9) Uani 0.55 1 d . P B 2
Cl32 Cl 0.5697(7) 0.3134(5) 0.4215(4) 0.254(5) Uiso 1 1 d D . . .
Cl31 Cl 0.5111(9) 0.3637(7) 0.4820(5) 0.189(5) Uiso 0.6 1 d D P . .
C30 C 0.5216(16) 0.3831(9) 0.4292(6) 0.185(12) Uiso 1 1 d D . . .
H30U H 0.5515 0.4091 0.4174 0.222 Uiso 1 1 calc R . . .
H30V H 0.4743 0.3991 0.4190 0.222 Uiso 1 1 calc R . . .

loop_
_atom_site_aniso_label
_atom_site_aniso_U_11
_atom_site_aniso_U_22
_atom_site_aniso_U_33
_atom_site_aniso_U_23
_atom_site_aniso_U_13
_atom_site_aniso_U_12
Mo1D 0.0259(4) 0.0289(4) 0.0190(4) -0.0053(3) -0.0040(3) -0.0082(4)
Mo1A 0.0261(4) 0.0338(5) 0.0145(4) -0.0077(3) -0.0002(3) -0.0080(4)
Mo1C 0.0301(5) 0.0304(5) 0.0196(4) -0.0058(3) -0.0035(3) -0.0100(4)
Mo2A 0.0272(4) 0.0346(5) 0.0161(4) -0.0067(3) 0.0001(3) -0.0078(4)
Mo3A 0.0273(4) 0.0363(5) 0.0170(4) -0.0059(3) -0.0015(3) -0.0053(4)
Mo1B 0.0245(4) 0.0351(5) 0.0235(4) -0.0102(4) -0.0023(3) -0.0040(4)
Mo3D 0.0334(5) 0.0292(4) 0.0205(4) -0.0075(3) -0.0030(3) -0.0079(4)
Mo2D 0.0309(5) 0.0305(5) 0.0217(4) -0.0046(3) -0.0071(3) -0.0074(4)
Mo1E 0.0255(4) 0.0417(5) 0.0248(4) -0.0120(4) -0.0028(3) -0.0069(4)
Mo3C 0.0302(5) 0.0337(5) 0.0197(4) -0.0066(3) -0.0042(3) -0.0073(4)
Mo3F 0.0310(5) 0.0373(5) 0.0171(4) -0.0061(4) -0.0038(3) -0.0066(4)
Mo2F 0.0309(5) 0.0348(5) 0.0190(4) -0.0044(4) -0.0049(3) -0.0044(4)
Mo2C 0.0320(5) 0.0308(5) 0.0244(4) -0.0047(4) -0.0073(3) -0.0070(4)
Mo2B 0.0283(5) 0.0486(6) 0.0220(4) -0.0121(4) -0.0003(3) -0.0102(4)
Mo3B 0.0250(4) 0.0352(5) 0.0298(4) -0.0117(4) 0.0019(3) -0.0048(4)
Mo3E 0.0289(5) 0.0435(5) 0.0278(4) -0.0138(4) 0.0007(4) -0.0102(4)
Mo2E 0.0337(5) 0.0665(7) 0.0219(4) -0.0104(4) -0.0032(4) -0.0187(5)
Br2A 0.0390(6) 0.0512(7) 0.0267(5) -0.0132(5) 0.0026(4) -0.0033(5)
Br1A 0.0406(6) 0.0591(7) 0.0320(5) -0.0093(5) 0.0011(5) -0.0241(6)
Br4A 0.0381(6) 0.0754(8) 0.0257(5) -0.0121(5) -0.0095(4) -0.0077(6)
Br5D 0.0494(7) 0.0470(7) 0.0435(6) -0.0070(5) -0.0025(5) -0.0256(6)
Br4D 0.0429(6) 0.0526(7) 0.0376(6) -0.0191(5) 0.0066(5) -0.0082(5)
Br2D 0.0502(7) 0.0345(6) 0.0421(6) 0.0020(5) -0.0141(5) -0.0073(5)
Br1C 0.0398(6) 0.0446(7) 0.0497(7) -0.0078(5) -0.0195(5) -0.0070(5)
Br2F 0.0440(7) 0.0558(7) 0.0291(5) -0.0130(5) -0.0009(5) 0.0003(6)
Br3C 0.0563(7) 0.0459(7) 0.0439(6) -0.0227(5) -0.0058(5) -0.0116(6)
Br1F 0.0460(7) 0.0686(8) 0.0321(6) -0.0094(5) 0.0005(5) -0.0283(6)
Br4C 0.0383(6) 0.0678(8) 0.0342(6) -0.0180(6) 0.0015(5) -0.0080(6)
Br4B 0.0313(6) 0.0456(7) 0.0573(7) -0.0108(6) 0.0085(5) -0.0086(5)
Br4F 0.0421(7) 0.0779(9) 0.0296(6) -0.0124(6) -0.0140(5) -0.0086(6)
Br3D 0.0659(8) 0.0426(7) 0.0446(6) -0.0222(5) -0.0043(6) -0.0175(6)
Br1D 0.0450(7) 0.0540(7) 0.0457(6) -0.0063(5) -0.0220(5) -0.0139(6)
Br3B 0.0455(7) 0.0388(6) 0.0601(8) -0.0160(6) 0.0132(6) -0.0013(5)
Br2C 0.0498(7) 0.0354(6) 0.0507(7) 0.0009(5) -0.0123(5) -0.0075(5)
Br4E 0.0402(7) 0.0616(8) 0.0549(7) -0.0236(6) 0.0123(5) -0.0210(6)
Br5A 0.0610(8) 0.0562(8) 0.0483(7) -0.0261(6) 0.0002(6) -0.0229(6)
Br3A 0.0489(7) 0.0387(6) 0.0466(7) -0.0040(5) -0.0024(5) 0.0011(5)
Br2B 0.0400(7) 0.0893(10) 0.0317(6) -0.0062(6) -0.0100(5) -0.0110(7)
Br3E 0.0523(8) 0.0521(7) 0.0511(7) -0.0190(6) 0.0116(6) -0.0044(6)
Br5F 0.0681(9) 0.0510(7) 0.0599(8) -0.0277(6) -0.0113(6) -0.0159(6)
Br3F 0.0508(7) 0.0382(7) 0.0586(8) 0.0017(6) -0.0090(6) 0.0011(6)
Br1B 0.0653(9) 0.0892(10) 0.0504(7) -0.0339(7) -0.0044(6) -0.0387(8)
Br2E 0.0467(8) 0.1561(17) 0.0325(7) -0.0009(8) -0.0156(6) -0.0211(9)
Br1E 0.0831(11) 0.1332(15) 0.0587(8) -0.0484(9) 0.0040(7) -0.0685(11)
S1C 0.0325(13) 0.0315(13) 0.0261(12) -0.0062(10) -0.0063(10) -0.0109(11)
S3D 0.0377(14) 0.0293(13) 0.0273(12) -0.0080(10) -0.0056(10) -0.0113(11)
S7A 0.0318(13) 0.0456(15) 0.0239(12) -0.0108(11) -0.0013(10) -0.0163(12)
S7D 0.0279(13) 0.0361(14) 0.0268(12) -0.0077(11) -0.0037(10) -0.0086(11)
S6A 0.0301(13) 0.0466(16) 0.0219(12) -0.0117(11) -0.0002(10) -0.0094(12)
S1A 0.0339(14) 0.0363(14) 0.0258(12) -0.0110(11) -0.0005(10) -0.0112(11)
S1D 0.0375(14) 0.0346(14) 0.0241(12) -0.0062(10) -0.0072(10) -0.0148(11)
S3B 0.0291(13) 0.0412(15) 0.0267(13) -0.0097(11) -0.0012(10) -0.0010(11)
S2A 0.0279(13) 0.0422(15) 0.0194(11) -0.0056(10) -0.0027(9) -0.0055(11)
S7F 0.0366(14) 0.0412(15) 0.0270(12) -0.0092(11) -0.0074(11) -0.0136(12)
S3A 0.0354(14) 0.0330(14) 0.0233(12) -0.0086(10) 0.0004(10) -0.0055(11)
S6F 0.0293(13) 0.0459(16) 0.0271(12) -0.0129(11) -0.0031(10) -0.0079(12)
S5A 0.0352(14) 0.0472(16) 0.0218(12) -0.0134(11) -0.0014(10) -0.0095(12)
S5D 0.0397(15) 0.0356(14) 0.0219(12) -0.0034(10) -0.0012(10) -0.0120(12)
S6D 0.0351(14) 0.0287(13) 0.0264(12) -0.0024(10) -0.0059(10) -0.0071(11)
S6C 0.0330(14) 0.0350(14) 0.0250(12) -0.0037(11) -0.0068(10) -0.0066(11)
S1B 0.0372(14) 0.0392(15) 0.0281(13) -0.0125(11) 0.0013(11) -0.0119(12)
S1E 0.0472(16) 0.0421(15) 0.0252(13) -0.0111(11) 0.0021(11) -0.0172(13)
S2D 0.0297(13) 0.0370(14) 0.0323(13) -0.0107(11) -0.0016(10) -0.0046(11)
S7C 0.0316(14) 0.0474(16) 0.0257(12) -0.0076(11) -0.0055(10) -0.0148(12)
S3F 0.0379(15) 0.0351(14) 0.0270(13) -0.0096(11) -0.0043(11) -0.0037(12)
S3C 0.0479(16) 0.0350(14) 0.0300(13) -0.0070(11) -0.0073(12) -0.0169(12)
S7B 0.0320(14) 0.0426(16) 0.0396(15) -0.0148(12) -0.0033(11) -0.0102(12)
S1F 0.0377(14) 0.0354(14) 0.0258(12) -0.0069(11) -0.0036(10) -0.0107(12)
S4A 0.0356(14) 0.0440(15) 0.0194(12) -0.0043(11) -0.0016(10) -0.0072(12)
S5C 0.0401(15) 0.0396(15) 0.0246(12) 0.0002(11) -0.0054(11) -0.0144(12)
S2F 0.0315(14) 0.0471(16) 0.0225(12) -0.0067(11) -0.0067(10) -0.0059(12)
S2B 0.0263(13) 0.0513(17) 0.0263(13) -0.0081(12) -0.0005(10) -0.0096(12)
S5F 0.0433(16) 0.0473(16) 0.0248(12) -0.0145(12) -0.0085(11) -0.0074(13)
S4C 0.0445(16) 0.0433(16) 0.0227(12) -0.0037(11) -0.0098(11) -0.0116(13)
S4D 0.0533(17) 0.0431(16) 0.0198(12) -0.0060(11) -0.0084(11) -0.0148(13)
S2C 0.0407(15) 0.0342(14) 0.0353(14) -0.0112(12) 0.0001(12) -0.0072(12)
S5B 0.0338(14) 0.0453(16) 0.0288(13) -0.0065(12) 0.0019(11) -0.0066(12)
S4F 0.0422(16) 0.0471(16) 0.0206(12) -0.0033(11) -0.0050(11) -0.0065(13)
S6B 0.0288(14) 0.0483(17) 0.0413(15) -0.0132(13) -0.0075(11) -0.0032(12)
S7E 0.0383(16) 0.0537(18) 0.0472(16) -0.0223(14) 0.0050(13) -0.0178(14)
S2E 0.0271(14) 0.0625(19) 0.0283(13) -0.0078(13) -0.0012(10) -0.0140(13)
S4B 0.0419(16) 0.0558(18) 0.0275(13) -0.0168(13) 0.0053(11) -0.0144(14)
S3E 0.0321(15) 0.0515(18) 0.0378(15) -0.0057(13) -0.0010(12) -0.0043(13)
S6E 0.0298(14) 0.067(2) 0.0412(15) -0.0240(15) -0.0041(12) -0.0100(14)
S5E 0.0409(16) 0.0600(19) 0.0329(15) -0.0007(14) 0.0010(12) -0.0142(15)
S4E 0.0492(18) 0.084(2) 0.0257(14) -0.0193(15) 0.0036(12) -0.0276(17)
N2F 0.031(5) 0.044(5) 0.015(4) 0.002(4) -0.005(3) -0.008(4)
N1C 0.038(5) 0.031(5) 0.020(4) -0.006(3) 0.002(3) -0.010(4)
N1A 0.026(4) 0.044(5) 0.023(4) -0.017(4) 0.001(3) -0.010(4)
N2A 0.038(5) 0.040(5) 0.017(4) 0.002(4) 0.000(3) -0.013(4)
N1E 0.029(5) 0.051(6) 0.024(4) -0.009(4) -0.005(3) -0.006(4)
N1D 0.036(5) 0.042(5) 0.023(4) -0.003(4) -0.002(4) -0.018(4)
N2B 0.034(5) 0.048(6) 0.032(5) -0.021(4) -0.003(4) -0.012(4)
N2D 0.034(5) 0.035(5) 0.017(4) 0.000(3) -0.005(3) -0.015(4)
N1F 0.027(4) 0.046(5) 0.032(5) -0.015(4) -0.006(4) -0.010(4)
C7F 0.021(5) 0.047(6) 0.029(5) -0.009(5) -0.003(4) -0.010(5)
N1B 0.029(4) 0.041(5) 0.025(4) -0.006(4) -0.009(3) -0.004(4)
N2E 0.033(5) 0.057(6) 0.048(6) -0.029(5) -0.001(4) -0.016(5)
N2C 0.041(5) 0.035(5) 0.020(4) -0.008(4) -0.006(3) -0.014(4)
C7A 0.018(5) 0.054(7) 0.023(5) -0.012(5) 0.000(4) -0.005(5)
C6C 0.029(5) 0.024(5) 0.027(5) -0.008(4) 0.000(4) 0.001(4)
N100 0.028(4) 0.042(5) 0.023(4) -0.009(4) -0.001(3) -0.008(4)
C413 0.036(6) 0.062(8) 0.032(6) -0.014(5) -0.015(5) 0.000(6)
N300 0.046(6) 0.033(5) 0.046(5) -0.010(4) -0.010(4) -0.014(4)
C6A 0.025(5) 0.048(6) 0.022(5) -0.013(5) 0.002(4) -0.001(5)
C110 0.035(6) 0.044(6) 0.025(5) -0.016(5) 0.001(4) -0.008(5)
C105 0.029(5) 0.051(7) 0.022(5) -0.001(5) 0.000(4) -0.014(5)
C406 0.031(6) 0.055(7) 0.027(5) -0.015(5) 0.005(4) -0.013(5)
C34 0.033(6) 0.053(7) 0.022(5) -0.010(5) -0.002(4) -0.017(5)
N400 0.029(5) 0.050(6) 0.025(4) -0.015(4) -0.001(3) 0.000(4)
C202 0.057(8) 0.051(8) 0.061(8) -0.019(6) -0.020(6) -0.009(6)
N600 0.056(6) 0.038(5) 0.040(5) -0.009(4) -0.010(5) -0.016(5)
N200 0.066(7) 0.036(5) 0.055(6) -0.008(5) -0.028(5) -0.008(5)
C12C 0.054(7) 0.061(8) 0.030(6) -0.014(5) -0.006(5) -0.029(6)
C407 0.033(6) 0.044(6) 0.036(6) -0.014(5) -0.002(5) -0.005(5)
C109 0.029(5) 0.045(6) 0.019(5) -0.014(4) 0.007(4) -0.016(5)
C6D 0.029(5) 0.035(6) 0.023(5) -0.005(4) -0.007(4) -0.005(4)
C112 0.044(7) 0.058(8) 0.051(7) -0.024(6) -0.002(6) -0.010(6)
C7C 0.038(6) 0.028(5) 0.023(5) -0.006(4) -0.006(4) -0.007(4)
C6F 0.024(5) 0.064(8) 0.025(5) -0.015(5) -0.001(4) -0.003(5)
C8E 0.045(7) 0.104(12) 0.051(7) -0.051(8) 0.009(6) -0.037(8)
C8C 0.040(6) 0.036(6) 0.026(5) -0.010(5) -0.001(4) -0.001(5)
C201 0.072(9) 0.052(8) 0.036(6) -0.003(6) -0.020(6) -0.024(7)
N500 0.063(6) 0.043(5) 0.023(4) -0.009(4) 0.001(4) -0.012(5)
C7E 0.031(6) 0.077(9) 0.027(6) -0.023(6) 0.001(4) -0.015(6)
C102 0.040(7) 0.071(9) 0.035(6) -0.006(6) -0.007(5) -0.008(6)
C4C 0.065(9) 0.067(9) 0.045(7) -0.005(6) 0.005(6) -0.034(7)
C4A 0.096(12) 0.155(16) 0.034(7) -0.052(9) 0.003(7) -0.056(12)
C405 0.029(5) 0.044(6) 0.029(5) -0.018(5) -0.007(4) 0.001(5)
C58 0.040(6) 0.058(8) 0.033(6) -0.018(5) -0.002(5) -0.020(6)
C101 0.035(6) 0.045(6) 0.025(5) -0.012(5) -0.007(4) -0.004(5)
C5E 0.037(7) 0.101(12) 0.024(6) -0.019(7) -0.007(5) -0.004(7)
C11D 0.041(6) 0.048(7) 0.042(6) -0.015(5) -0.018(5) -0.010(5)
C2A 0.048(7) 0.066(8) 0.041(7) -0.026(6) -0.001(5) -0.024(6)
C12D 0.045(6) 0.046(7) 0.026(5) -0.005(5) -0.007(5) -0.020(5)
C68 0.046(7) 0.063(8) 0.028(6) -0.012(6) -0.013(5) -0.004(6)
C4D 0.077(10) 0.095(11) 0.041(7) 0.014(7) -0.010(7) -0.056(9)
C5F 0.050(7) 0.104(11) 0.021(5) -0.022(6) 0.004(5) -0.038(7)
C203 0.092(11) 0.075(9) 0.039(7) -0.024(7) -0.004(7) -0.047(9)
C8A 0.028(6) 0.062(8) 0.023(5) -0.005(5) 0.001(4) -0.012(5)
C7D 0.029(5) 0.027(5) 0.022(5) -0.001(4) -0.005(4) -0.004(4)
C74 0.062(8) 0.045(7) 0.032(6) -0.018(5) 0.001(5) -0.016(6)
C9C 0.053(7) 0.034(6) 0.035(6) -0.016(5) -0.015(5) -0.002(5)
C114 0.060(8) 0.045(7) 0.035(6) -0.013(5) 0.004(5) -0.016(6)
C414 0.034(6) 0.078(9) 0.040(7) -0.014(6) -0.006(5) 0.004(6)
C1D 0.064(8) 0.073(9) 0.041(7) 0.000(6) -0.014(6) -0.046(7)
C80 0.033(6) 0.052(7) 0.026(5) -0.011(5) -0.009(4) -0.005(5)
C410 0.048(8) 0.079(10) 0.073(10) 0.005(8) -0.012(7) -0.026(8)
C10C 0.089(10) 0.060(8) 0.044(7) -0.025(6) -0.025(7) -0.017(7)
C403 0.063(9) 0.078(10) 0.057(8) -0.040(8) 0.023(7) -0.023(8)
C87 0.028(6) 0.049(7) 0.032(6) 0.002(5) -0.008(4) 0.003(5)
C8D 0.032(6) 0.042(6) 0.022(5) -0.009(4) -0.005(4) 0.001(5)
C1E 0.044(7) 0.064(9) 0.039(7) -0.019(6) -0.006(5) -0.006(6)
C107 0.060(8) 0.052(8) 0.068(9) -0.003(7) -0.023(7) -0.024(7)
C8F 0.027(6) 0.058(8) 0.027(5) -0.010(5) -0.001(4) -0.005(5)
C5A 0.039(6) 0.079(9) 0.017(5) -0.016(5) 0.004(4) -0.018(6)
C303 0.055(8) 0.072(9) 0.035(6) -0.017(6) -0.004(5) -0.025(7)
C12E 0.060(8) 0.061(9) 0.063(8) -0.035(7) 0.013(7) -0.021(7)
C1A 0.046(7) 0.054(7) 0.035(6) -0.018(5) -0.007(5) -0.010(6)
C5D 0.033(6) 0.054(7) 0.025(5) -0.006(5) -0.004(4) -0.009(5)
C1C 0.044(7) 0.041(6) 0.037(6) -0.008(5) -0.009(5) -0.018(5)
C111 0.032(6) 0.045(6) 0.028(5) -0.017(5) 0.000(4) -0.002(5)
C3C 0.038(6) 0.035(6) 0.038(6) -0.004(5) 0.009(5) -0.006(5)
C309 0.048(7) 0.034(6) 0.051(7) -0.017(5) -0.002(5) -0.006(5)
C313 0.063(8) 0.042(7) 0.058(8) -0.006(6) -0.029(7) -0.012(6)
C401 0.034(6) 0.062(8) 0.027(5) -0.020(5) 0.002(4) -0.001(5)
C408 0.042(7) 0.069(9) 0.056(8) -0.025(7) 0.005(6) -0.019(6)
C3F 0.055(8) 0.133(13) 0.044(7) -0.056(8) 0.020(6) -0.057(9)
C501 0.067(8) 0.035(6) 0.026(5) -0.013(5) 0.000(5) -0.012(6)
C605 0.071(10) 0.064(9) 0.066(9) -0.018(7) -0.007(7) -0.029(8)
C3A 0.044(7) 0.088(10) 0.038(7) -0.039(7) -0.003(5) -0.014(7)
C6E 0.026(5) 0.071(8) 0.028(5) -0.023(6) -0.006(4) -0.005(5)
C509 0.056(7) 0.035(6) 0.024(5) -0.008(5) 0.007(5) -0.011(5)
C513 0.086(10) 0.052(8) 0.039(7) -0.012(6) -0.008(7) -0.018(7)
C12F 0.049(7) 0.048(7) 0.034(6) -0.013(5) -0.002(5) -0.016(6)
C210 0.068(10) 0.065(9) 0.058(8) -0.013(7) -0.011(7) -0.015(8)
C3D 0.037(6) 0.065(8) 0.037(6) 0.009(6) -0.003(5) -0.024(6)
C505 0.078(10) 0.059(8) 0.035(6) -0.018(6) 0.013(6) -0.025(7)
C1F 0.053(8) 0.046(7) 0.042(7) -0.004(6) -0.013(6) -0.003(6)
C2F 0.054(8) 0.089(10) 0.057(8) -0.046(8) 0.007(6) -0.036(7)
C113 0.043(6) 0.037(6) 0.032(6) -0.016(5) 0.003(5) -0.008(5)
C610 0.084(11) 0.071(10) 0.058(9) -0.016(8) 0.006(8) -0.032(9)
C613 0.064(9) 0.066(9) 0.052(8) -0.008(7) -0.015(7) -0.013(7)
C1J 0.040(6) 0.064(8) 0.043(7) -0.034(6) 0.001(5) -0.017(6)
C205 0.059(8) 0.052(8) 0.070(9) -0.028(7) -0.028(7) -0.010(6)
C11C 0.066(8) 0.046(7) 0.035(6) -0.012(5) -0.012(6) -0.026(6)
C409 0.033(6) 0.064(8) 0.028(6) 0.006(5) -0.004(5) -0.016(6)
C115 0.057(8) 0.050(7) 0.056(8) -0.024(6) 0.010(6) -0.016(6)
C510 0.063(8) 0.056(8) 0.034(6) -0.010(6) 0.008(6) -0.019(7)
C415 0.028(7) 0.137(15) 0.064(9) -0.023(10) -0.004(6) 0.000(8)
C514 0.083(10) 0.062(9) 0.054(8) -0.019(7) -0.022(7) -0.025(8)
C9E 0.056(8) 0.114(13) 0.070(10) -0.070(10) 0.023(7) -0.047(9)
C9D 0.046(7) 0.040(6) 0.030(6) -0.009(5) -0.011(5) -0.008(5)
C12A 0.071(9) 0.050(7) 0.036(6) -0.013(6) 0.006(6) -0.033(7)
C61 0.071(9) 0.071(9) 0.032(6) 0.003(6) -0.012(6) -0.003(7)
C106 0.052(7) 0.042(7) 0.043(6) 0.000(5) -0.005(5) -0.020(6)
C207 0.073(10) 0.080(10) 0.061(9) -0.035(8) -0.036(8) 0.019(8)
C305 0.048(7) 0.058(8) 0.041(6) -0.019(6) 0.010(5) -0.020(6)
C301 0.056(8) 0.037(6) 0.055(7) -0.013(6) -0.016(6) -0.011(6)
C1 0.047(7) 0.062(8) 0.031(6) -0.018(5) 0.003(5) -0.024(6)
C116 0.053(9) 0.086(11) 0.100(12) -0.040(9) -0.019(8) -0.020(8)
C402 0.067(9) 0.054(8) 0.044(7) -0.020(6) 0.007(6) -0.013(7)
C4E 0.071(10) 0.094(12) 0.038(7) 0.014(7) -0.017(7) -0.013(9)
C502 0.093(11) 0.047(8) 0.051(8) -0.027(6) -0.010(7) -0.010(7)
C503 0.106(12) 0.039(7) 0.058(8) -0.021(6) -0.027(8) -0.020(8)
C2C 0.046(7) 0.049(7) 0.052(7) -0.013(6) -0.004(6) -0.020(6)
C2D 0.067(9) 0.078(9) 0.044(7) 0.004(7) -0.009(6) -0.056(8)
C310 0.073(9) 0.038(7) 0.050(7) -0.017(6) 0.001(6) -0.021(6)
C302 0.053(8) 0.052(8) 0.055(7) -0.016(6) -0.011(6) -0.015(6)
C6 0.066(9) 0.055(8) 0.051(8) -0.030(6) 0.004(6) -0.020(7)
C10D 0.076(9) 0.068(9) 0.042(7) -0.025(6) -0.016(6) -0.021(7)
C11A 0.074(9) 0.059(8) 0.051(8) -0.008(6) 0.005(7) -0.044(7)
C404 0.090(13) 0.130(17) 0.112(15) -0.041(13) -0.007(11) -0.060(13)
C11F 0.066(9) 0.043(7) 0.046(7) 0.001(6) -0.005(6) -0.020(6)
C506 0.068(9) 0.059(9) 0.057(8) -0.013(7) 0.016(7) -0.006(7)
C5C 0.034(6) 0.036(6) 0.032(5) -0.013(5) 0.004(4) -0.007(5)
C11E 0.047(8) 0.075(10) 0.120(14) -0.064(10) 0.013(8) -0.025(7)
C206 0.068(9) 0.063(9) 0.047(7) -0.013(7) -0.025(7) -0.004(7)
C9F 0.039(6) 0.053(8) 0.030(6) 0.006(5) 0.001(5) -0.014(6)
C2E 0.040(7) 0.070(9) 0.039(7) 0.007(6) -0.010(5) -0.001(6)
C306 0.072(9) 0.068(9) 0.059(8) -0.023(7) 0.006(7) -0.039(8)
C3E 0.030(6) 0.080(10) 0.031(6) -0.001(6) -0.006(5) -0.013(6)
C9A 0.044(7) 0.059(8) 0.030(6) 0.011(5) -0.007(5) -0.019(6)
C609 0.094(11) 0.074(10) 0.049(8) -0.013(7) -0.020(8) -0.038(9)
C602 0.093(12) 0.070(10) 0.074(10) -0.026(8) -0.037(9) 0.002(9)
C511 0.072(9) 0.064(8) 0.034(6) -0.010(6) 0.006(6) -0.041(7)
C515 0.090(12) 0.081(11) 0.062(9) -0.010(8) -0.020(8) -0.046(9)
C211 0.064(10) 0.096(13) 0.062(9) -0.002(9) 0.000(8) -0.004(9)
C204 0.068(10) 0.096(12) 0.055(8) -0.022(8) -0.012(7) -0.018(9)
C149 0.073(10) 0.105(12) 0.061(9) -0.059(9) 0.015(7) -0.036(9)
C103 0.048(9) 0.167(19) 0.053(9) -0.011(11) -0.013(7) -0.010(10)
C601 0.082(10) 0.044(8) 0.066(9) -0.017(7) -0.013(8) -0.011(7)
C606 0.079(11) 0.077(11) 0.081(11) -0.018(9) -0.012(9) -0.035(9)
C174 0.064(8) 0.036(6) 0.028(6) -0.010(5) -0.002(5) -0.005(6)
C607 0.092(12) 0.062(9) 0.088(11) -0.022(8) -0.031(9) -0.020(9)
C10E 0.085(11) 0.141(16) 0.105(13) -0.101(13) 0.023(10) -0.053(11)
Mo1F 0.0292(4) 0.0309(5) 0.0166(4) -0.0057(3) -0.0034(3) -0.0070(4)
C209 0.072(9) 0.051(8) 0.045(7) -0.016(6) -0.009(6) -0.013(7)
C10F 0.060(9) 0.073(10) 0.041(7) 0.016(7) -0.001(6) -0.024(7)
C311 0.080(10) 0.048(8) 0.051(8) -0.014(6) 0.008(7) -0.033(7)
C304 0.076(10) 0.114(13) 0.049(8) -0.024(8) -0.010(7) -0.044(10)
C516 0.077(11) 0.089(12) 0.084(11) -0.016(9) -0.021(9) -0.026(10)
C10A 0.088(11) 0.079(10) 0.043(8) 0.021(7) 0.003(7) -0.044(9)
C611 0.080(11) 0.111(13) 0.067(10) -0.031(9) 0.000(8) -0.057(11)
C108 0.084(12) 0.055(9) 0.093(12) -0.006(8) -0.015(9) -0.013(8)
C314 0.070(11) 0.076(11) 0.116(14) -0.036(10) -0.048(10) 0.000(9)
C307 0.106(13) 0.089(12) 0.079(11) -0.051(9) 0.035(9) -0.056(10)
C312 0.092(13) 0.091(13) 0.112(14) -0.051(11) 0.024(11) -0.049(11)
C507 0.088(12) 0.066(10) 0.085(12) -0.014(9) 0.039(10) -0.004(9)
C603 0.081(12) 0.058(10) 0.121(15) -0.021(10) -0.043(11) -0.003(8)
C416 0.071(11) 0.131(16) 0.064(10) -0.022(10) -0.030(8) 0.007(10)
C208 0.079(12) 0.126(15) 0.069(10) -0.048(11) -0.020(9) 0.036(11)
C614 0.104(13) 0.072(10) 0.063(9) -0.015(8) -0.038(9) -0.001(9)
C608 0.116(16) 0.099(14) 0.125(17) -0.052(13) -0.021(13) -0.023(12)
C604 0.121(16) 0.087(13) 0.120(16) -0.065(12) -0.015(13) -0.004(11)
C612 0.102(14) 0.145(18) 0.063(10) -0.024(11) -0.005(10) -0.065(14)
C512 0.094(12) 0.089(12) 0.094(12) -0.061(10) 0.015(10) -0.031(10)
C504 0.099(15) 0.075(12) 0.21(2) -0.072(15) 0.019(15) -0.044(11)
C213 0.061(8) 0.054(8) 0.054(8) 0.001(6) -0.021(6) -0.031(7)
C508 0.069(12) 0.112(16) 0.117(16) 0.007(13) 0.016(11) -0.015(11)
C315 0.090(14) 0.103(15) 0.18(2) -0.066(15) -0.084(14) 0.034(12)
C308 0.122(16) 0.149(19) 0.090(13) -0.055(13) 0.047(12) -0.074(15)
C212 0.090(15) 0.16(2) 0.098(15) 0.006(14) -0.004(12) -0.002(14)
C316 0.21(3) 0.122(19) 0.25(3) -0.13(2) -0.17(3) 0.092(19)
C104 0.075(14) 0.24(3) 0.091(15) 0.076(17) -0.023(11) -0.012(16)
Br5C 0.0714(9) 0.0665(8) 0.0399(6) 0.0022(6) -0.0128(6) -0.0451(7)
Br5B 0.0647(8) 0.0425(7) 0.0495(7) -0.0076(6) 0.0023(6) -0.0103(6)
Br5E 0.0843(11) 0.0473(8) 0.0962(12) -0.0023(8) 0.0202(9) -0.0123(8)
C214 0.097(12) 0.096(12) 0.049(8) 0.007(8) -0.017(8) -0.052(10)
C215 0.22(3) 0.25(3) 0.062(12) 0.024(15) -0.045(15) -0.19(3)
C216 0.19(3) 0.18(3) 0.17(3) 0.09(2) -0.08(2) -0.12(2)
Cl52 0.120(4) 0.107(4) 0.203(7) -0.087(4) 0.028(4) -0.046(3)
Cl51 0.089(5) 0.161(8) 0.64(3) -0.073(11) -0.122(9) -0.012(5)
C21 0.088(12) 0.058(9) 0.069(10) 0.003(8) -0.016(9) -0.019(8)
C22 0.082(12) 0.098(13) 0.098(13) -0.064(12) -0.009(10) -0.013(10)
C26 0.073(12) 0.15(2) 0.125(17) -0.092(17) -0.005(11) -0.024(13)
C23 0.070(12) 0.136(19) 0.093(14) 0.027(13) -0.030(10) -0.027(12)
C25 0.13(2) 0.15(3) 0.15(2) -0.08(2) -0.003(19) -0.05(2)
C20 0.19(3) 0.096(18) 0.41(5) 0.08(2) -0.19(3) -0.070(19)
C50 0.082(14) 0.094(16) 0.29(4) -0.062(19) 0.005(18) -0.042(13)
Cl41 0.126(6) 0.343(14) 0.318(13) -0.225(12) -0.059(7) 0.074(7)
C24 0.097(16) 0.069(14) 0.24(3) -0.073(19) 0.00(2) -0.027(12)
Cl43 0.241(19) 0.206(16) 0.101(9) -0.010(9) 0.092(10) 0.060(13)
C40 0.120(19) 0.18(3) 0.121(19) -0.069(18) -0.020(15) 0.021(17)
Cl42 0.033(6) 0.36(3) 0.048(6) -0.031(13) -0.012(5) 0.025(11)
C615 0.28(4) 0.16(2) 0.090(16) 0.037(16) -0.12(2) -0.10(2)
C411 0.129(18) 0.128(18) 0.14(2) 0.067(15) -0.071(16) -0.100(16)
C616 0.44(7) 0.21(4) 0.09(2) 0.00(2) 0.04(3) -0.17(4)
C412 0.08(3) 0.09(3) 0.06(2) 0.024(19) -0.020(18) -0.04(2)
C417 0.071(19) 0.040(14) 0.14(3) -0.023(17) -0.040(19) -0.008(14)

loop_
_atom_type_symbol
_atom_type_description
_atom_type_scat_dispersion_real
_atom_type_scat_dispersion_imag
_atom_type_scat_source
C C 0.0033 0.0016 'International Tables Vol C Tables 4.2.6.8 and 6.1.1.4'
H H 0.0000 0.0000 'International Tables Vol C Tables 4.2.6.8 and 6.1.1.4'
Br Br -0.2901 2.4595 'International Tables Vol C Tables 4.2.6.8 and 6.1.1.4'
Cl Cl 0.1484 0.1585 'International Tables Vol C Tables 4.2.6.8 and 6.1.1.4'
Mo Mo -1.6832 0.6857 'International Tables Vol C Tables 4.2.6.8 and 6.1.1.4'
N N 0.0061 0.0033 'International Tables Vol C Tables 4.2.6.8 and 6.1.1.4'
S S 0.1246 0.1234 'International Tables Vol C Tables 4.2.6.8 and 6.1.1.4'

loop_
_exptl_crystal_face_index_h
_exptl_crystal_face_index_k
_exptl_crystal_face_index_l
_exptl_crystal_face_perp_dist
_exptl_oxdiff_crystal_face_indexfrac_h
_exptl_oxdiff_crystal_face_indexfrac_k
_exptl_oxdiff_crystal_face_indexfrac_l
_exptl_oxdiff_crystal_face_x
_exptl_oxdiff_crystal_face_y
_exptl_oxdiff_crystal_face_z
-24 -26 -8 0.0399 -23.9972 -26.0059 -8.0119 0.9511 0.2847 -0.0620
-8 -17 -48 0.1586 -7.9974 -16.9949 -48.0089 0.0696 0.6053 -0.7854
21 27 -3 0.0355 20.9971 27.0069 -2.9882 -0.9354 -0.2902 -0.2008
3 32 33 0.1267 2.9953 31.9962 33.0139 -0.1268 -0.9732 0.2235
-22 -27 0 0.0418 -21.9971 -27.0067 -0.0119 0.9479 0.2923 0.1309
5 -30 6 0.0796 5.0043 -30.0002 5.9888 0.1146 0.8062 0.5993
-12 2 -43 0.1718 -12.0003 2.0036 -43.0015 0.0857 0.0217 -1.0032
10 -4 43 0.2340 10.0005 -4.0042 43.0006 -0.0032 -0.0066 1.0086
-5 30 -6 0.0796 -5.0043 30.0002 -5.9888 -0.1146 -0.8062 -0.5993

loop_
_geom_angle_atom_site_label_1
_geom_angle_atom_site_label_2
_geom_angle_atom_site_label_3
_geom_angle
Mo3D Mo1D Mo2D 59.96(3)
S3D Mo1D Mo3D 96.15(6)
S3D Mo1D Mo2D 54.93(6)
S3D Mo1D S6D 135.27(9)
S3D Mo1D S2D 49.79(9)
S7D Mo1D Mo3D 55.06(6)
S7D Mo1D Mo2D 96.26(7)
S7D Mo1D S3D 86.01(9)
S7D Mo1D S6D 49.65(9)
S7D Mo1D S2D 135.46(10)
S1D Mo1D Mo3D 54.24(7)
S1D Mo1D Mo2D 54.15(6)
S1D Mo1D S3D 108.55(9)
S1D Mo1D S7D 108.78(9)
S1D Mo1D S6D 84.64(9)
S1D Mo1D S2D 84.55(9)
S6D Mo1D Mo3D 56.52(6)
S6D Mo1D Mo2D 116.32(6)
S2D Mo1D Mo3D 116.50(7)
S2D Mo1D Mo2D 56.71(6)
S2D Mo1D S6D 169.19(9)
N1D Mo1D Mo3D 127.5(2)
N1D Mo1D Mo2D 128.5(2)
N1D Mo1D S3D 132.8(2)
N1D Mo1D S7D 131.2(2)
N1D Mo1D S1D 87.8(2)
N1D Mo1D S6D 88.9(2)
N1D Mo1D S2D 90.3(2)
N1D Mo1D N2D 73.5(3)
N2D Mo1D Mo3D 140.1(2)
N2D Mo1D Mo2D 138.8(2)
N2D Mo1D S3D 84.3(2)
N2D Mo1D S7D 85.3(2)
N2D Mo1D S1D 161.2(2)
N2D Mo1D S6D 95.9(2)
N2D Mo1D S2D 94.2(2)
Mo3A Mo1A Mo2A 60.25(3)
S7A Mo1A Mo2A 96.12(6)
S7A Mo1A Mo3A 55.10(7)
S7A Mo1A S6A 49.87(9)
S7A Mo1A S2A 134.88(9)
S7A Mo1A S3A 85.20(9)
S6A Mo1A Mo2A 116.76(6)
S6A Mo1A Mo3A 56.65(6)
S1A Mo1A Mo2A 54.03(6)
S1A Mo1A Mo3A 54.28(7)
S1A Mo1A S7A 108.96(9)
S1A Mo1A S6A 85.22(9)
S1A Mo1A S2A 84.61(9)
S1A Mo1A S3A 108.44(9)
S2A Mo1A Mo2A 56.65(6)
S2A Mo1A Mo3A 116.74(6)
S2A Mo1A S6A 169.83(10)
S3A Mo1A Mo2A 54.88(6)
S3A Mo1A Mo3A 96.01(7)
S3A Mo1A S6A 134.73(9)
S3A Mo1A S2A 49.99(9)
N1A Mo1A Mo2A 128.6(2)
N1A Mo1A Mo3A 127.8(2)
N1A Mo1A S7A 131.7(2)
N1A Mo1A S6A 89.1(2)
N1A Mo1A S1A 88.2(2)
N1A Mo1A S2A 90.2(2)
N1A Mo1A S3A 132.8(2)
N1A Mo1A N2A 73.5(3)
N2A Mo1A Mo2A 139.9(2)
N2A Mo1A Mo3A 138.3(2)
N2A Mo1A S7A 83.6(2)
N2A Mo1A S6A 93.6(2)
N2A Mo1A S1A 161.7(2)
N2A Mo1A S2A 95.9(2)
N2A Mo1A S3A 85.3(2)
Mo2C Mo1C Mo3C 60.20(3)
S1C Mo1C Mo3C 54.28(6)
S1C Mo1C Mo2C 54.30(6)
S1C Mo1C S6C 84.45(9)
S1C Mo1C S7C 108.56(9)
S1C Mo1C S3C 108.86(9)
S1C Mo1C S2C 84.91(9)
S6C Mo1C Mo3C 56.60(6)
S6C Mo1C Mo2C 116.61(6)
S7C Mo1C Mo3C 54.84(6)
S7C Mo1C Mo2C 96.45(7)
S7C Mo1C S6C 49.67(9)
S7C Mo1C S3C 85.97(10)
S7C Mo1C S2C 135.64(10)
S3C Mo1C Mo3C 96.10(7)
S3C Mo1C Mo2C 55.03(7)
S3C Mo1C S6C 135.27(10)
S3C Mo1C S2C 50.00(10)
S2C Mo1C Mo3C 116.78(7)
S2C Mo1C Mo2C 56.74(7)
S2C Mo1C S6C 169.34(10)
N1C Mo1C Mo3C 128.3(2)
N1C Mo1C Mo2C 127.7(2)
N1C Mo1C S1C 87.8(2)
N1C Mo1C S6C 89.8(2)
N1C Mo1C S7C 132.2(2)
N1C Mo1C S3C 131.9(2)
N1C Mo1C S2C 89.1(2)
N2C Mo1C Mo3C 139.2(2)
N2C Mo1C Mo2C 139.0(2)
N2C Mo1C S1C 161.5(2)
N2C Mo1C S6C 95.2(2)
N2C Mo1C S7C 84.6(2)
N2C Mo1C S3C 84.3(2)
N2C Mo1C S2C 94.6(2)
N2C Mo1C N1C 73.7(3)
Mo1A Mo2A Mo3A 59.62(3)
Br2A Mo2A Mo1A 138.16(5)
Br2A Mo2A Mo3A 138.80(4)
Br1A Mo2A Mo1A 124.16(4)
Br1A Mo2A Mo3A 122.70(5)
Br1A Mo2A Br2A 80.94(4)
S1A Mo2A Mo1A 54.58(7)
S1A Mo2A Mo3A 54.15(7)
S1A Mo2A Br2A 162.53(8)
S1A Mo2A Br1A 81.60(7)
S1A Mo2A S2A 84.51(9)
S1A Mo2A S3A 108.91(9)
S1A Mo2A S5A 108.61(9)
S1A Mo2A S4A 85.56(9)
S2A Mo2A Mo1A 55.95(6)
S2A Mo2A Mo3A 115.41(6)
S2A Mo2A Br2A 95.31(7)
S2A Mo2A Br1A 90.91(7)
S3A Mo2A Mo1A 54.80(6)
S3A Mo2A Mo3A 95.50(7)
S3A Mo2A Br2A 83.62(7)
S3A Mo2A Br1A 135.85(8)
S3A Mo2A S2A 49.73(9)
S3A Mo2A S5A 83.70(9)
S3A Mo2A S4A 132.64(10)
S5A Mo2A Mo1A 94.48(7)
S5A Mo2A Mo3A 54.81(6)
S5A Mo2A Br2A 84.31(7)
S5A Mo2A Br1A 134.89(7)
S5A Mo2A S2A 132.93(10)
S5A Mo2A S4A 49.22(10)
S4A Mo2A Mo1A 115.78(7)
S4A Mo2A Mo3A 56.20(6)
S4A Mo2A Br2A 94.85(7)
S4A Mo2A Br1A 89.86(8)
S4A Mo2A S2A 169.81(9)
Mo1A Mo3A Mo2A 60.12(3)
Br4A Mo3A Mo1A 137.50(5)
Br4A Mo3A Mo2A 138.62(4)
Br3A Mo3A Mo1A 123.36(4)
Br3A Mo3A Mo2A 122.88(5)
Br3A Mo3A Br4A 81.60(5)
S7A Mo3A Mo1A 54.95(6)
S7A Mo3A Mo2A 95.93(7)
S7A Mo3A Br4A 82.83(7)
S7A Mo3A Br3A 135.02(7)
S7A Mo3A S6A 49.72(9)
S7A Mo3A S5A 83.78(9)
S7A Mo3A S4A 132.82(9)
S6A Mo3A Mo1A 56.33(6)
S6A Mo3A Mo2A 116.32(7)
S6A Mo3A Br4A 94.32(7)
S6A Mo3A Br3A 89.84(7)
S1A Mo3A Mo1A 54.77(7)
S1A Mo3A Mo2A 54.09(6)
S1A Mo3A Br4A 162.98(8)
S1A Mo3A Br3A 81.38(7)
S1A Mo3A S7A 109.29(9)
S1A Mo3A S6A 85.32(9)
S1A Mo3A S5A 108.69(9)
S1A Mo3A S4A 85.56(9)
S5A Mo3A Mo1A 94.94(7)
S5A Mo3A Mo2A 54.96(7)
S5A Mo3A Br4A 83.94(7)
S5A Mo3A Br3A 135.57(8)
S5A Mo3A S6A 133.11(10)
S5A Mo3A S4A 49.28(9)
S4A Mo3A Mo1A 116.35(7)
S4A Mo3A Mo2A 56.26(6)
S4A Mo3A Br4A 94.89(7)
S4A Mo3A Br3A 90.45(7)
S4A Mo3A S6A 170.73(9)
Mo3B Mo1B Mo2B 60.22(3)
S3B Mo1B Mo2B 54.85(7)
S3B Mo1B Mo3B 95.95(7)
S3B Mo1B S2B 49.73(9)
S3B Mo1B S6B 135.31(10)
S1B Mo1B Mo2B 54.03(7)
S1B Mo1B Mo3B 54.35(7)
S1B Mo1B S3B 108.41(10)
S1B Mo1B S7B 109.14(9)
S1B Mo1B S2B 84.59(10)
S1B Mo1B S6B 84.68(10)
S7B Mo1B Mo2B 96.87(7)
S7B Mo1B Mo3B 55.32(7)
S7B Mo1B S3B 85.96(10)
S7B Mo1B S2B 135.40(10)
S7B Mo1B S6B 49.79(10)
S2B Mo1B Mo2B 56.44(6)
S2B Mo1B Mo3B 116.51(7)
S6B Mo1B Mo2B 116.63(7)
S6B Mo1B Mo3B 56.61(7)
S6B Mo1B S2B 169.26(10)
N2B Mo1B Mo2B 137.8(2)
N2B Mo1B Mo3B 140.5(2)
N2B Mo1B S3B 83.5(2)
N2B Mo1B S1B 161.5(2)
N2B Mo1B S7B 85.4(2)
N2B Mo1B S2B 93.1(2)
N2B Mo1B S6B 96.9(2)
N1B Mo1B Mo2B 128.5(2)
N1B Mo1B Mo3B 127.4(2)
N1B Mo1B S3B 133.2(2)
N1B Mo1B S1B 87.9(2)
N1B Mo1B S7B 130.7(2)
N1B Mo1B S2B 90.7(2)
N1B Mo1B S6B 88.4(2)
N1B Mo1B N2B 73.7(3)
Mo1D Mo3D Mo2D 60.09(3)
Br4D Mo3D Mo1D 138.21(5)
Br4D Mo3D Mo2D 137.98(5)
Br3D Mo3D Mo1D 123.95(5)
Br3D Mo3D Mo2D 121.97(5)
Br3D Mo3D Br4D 81.75(5)
S7D Mo3D Mo1D 54.94(6)
S7D Mo3D Mo2D 96.26(7)
S7D Mo3D Br4D 83.45(7)
S7D Mo3D Br3D 135.80(8)
S7D Mo3D S5D 83.13(9)
S7D Mo3D S6D 49.60(9)
S7D Mo3D S4D 132.25(10)
S1D Mo3D Mo1D 54.59(6)
S1D Mo3D Mo2D 54.29(7)
S1D Mo3D Br4D 162.91(8)
S1D Mo3D Br3D 81.16(7)
S1D Mo3D S7D 109.00(9)
S1D Mo3D S5D 109.02(9)
S1D Mo3D S6D 84.83(9)
S1D Mo3D S4D 86.60(9)
S5D Mo3D Mo1D 94.04(7)
S5D Mo3D Mo2D 54.95(7)
S5D Mo3D Br4D 83.52(7)
S5D Mo3D Br3D 135.59(7)
S5D Mo3D S6D 132.31(9)
S5D Mo3D S4D 49.30(9)
S6D Mo3D Mo1D 56.47(6)
S6D Mo3D Mo2D 116.39(7)
S6D Mo3D Br4D 95.30(7)
S6D Mo3D Br3D 90.73(7)
S4D Mo3D Mo1D 116.20(7)
S4D Mo3D Mo2D 56.12(7)
S4D Mo3D Br4D 93.55(8)
S4D Mo3D Br3D 90.14(7)
S4D Mo3D S6D 171.14(10)
Mo3D Mo2D Mo1D 59.95(3)
Br2D Mo2D Mo1D 138.30(5)
Br2D Mo2D Mo3D 138.70(5)
Br1D Mo2D Mo1D 124.54(5)
Br1D Mo2D Mo3D 120.88(5)
Br1D Mo2D Br2D 81.55(4)
S3D Mo2D Mo1D 55.01(6)
S3D Mo2D Mo3D 96.19(7)
S3D Mo2D Br2D 83.53(7)
S3D Mo2D Br1D 137.30(7)
S3D Mo2D S2D 49.65(9)
S3D Mo2D S4D 132.31(10)
S1D Mo2D Mo1D 54.54(6)
S1D Mo2D Mo3D 54.33(7)
S1D Mo2D Br2D 162.34(8)
S1D Mo2D Br1D 80.82(7)
S1D Mo2D S3D 109.01(9)
S1D Mo2D S5D 109.17(9)
S1D Mo2D S2D 84.49(9)
S1D Mo2D S4D 86.85(9)
S5D Mo2D Mo1D 94.02(7)
S5D Mo2D Mo3D 55.06(7)
S5D Mo2D Br2D 84.13(7)
S5D Mo2D Br1D 134.34(7)
S5D Mo2D S3D 83.02(9)
S5D Mo2D S2D 132.20(9)
S5D Mo2D S4D 49.45(9)
S2D Mo2D Mo1D 56.24(6)
S2D Mo2D Mo3D 116.01(7)
S2D Mo2D Br2D 95.18(7)
S2D Mo2D Br1D 92.25(7)
S4D Mo2D Mo1D 116.41(7)
S4D Mo2D Mo3D 56.47(7)
S4D Mo2D Br2D 93.74(7)
S4D Mo2D Br1D 88.53(8)
S4D Mo2D S2D 171.06(10)
Mo2E Mo1E Mo3E 60.02(3)
S1E Mo1E Mo3E 54.20(7)
S1E Mo1E Mo2E 54.23(7)
S1E Mo1E S7E 108.58(10)
S1E Mo1E S2E 85.45(10)
S1E Mo1E S3E 108.91(11)
S1E Mo1E S6E 84.39(10)
S7E Mo1E Mo3E 54.91(7)
S7E Mo1E Mo2E 96.19(8)
S7E Mo1E S2E 134.40(11)
S7E Mo1E S6E 49.82(11)
S2E Mo1E Mo3E 116.49(7)
S2E Mo1E Mo2E 56.57(6)
S2E Mo1E S6E 169.83(11)
S3E Mo1E Mo3E 95.48(7)
S3E Mo1E Mo2E 55.07(8)
S3E Mo1E S7E 84.94(11)
S3E Mo1E S2E 49.76(10)
S3E Mo1E S6E 134.37(11)
S6E Mo1E Mo3E 56.50(7)
S6E Mo1E Mo2E 116.33(7)
N1E Mo1E Mo3E 128.3(2)
N1E Mo1E Mo2E 127.3(2)
N1E Mo1E S1E 87.5(2)
N1E Mo1E S7E 132.9(2)
N1E Mo1E S2E 89.5(2)
N1E Mo1E S3E 132.4(2)
N1E Mo1E S6E 90.3(2)
N1E Mo1E N2E 73.4(3)
N2E Mo1E Mo3E 140.9(2)
N2E Mo1E Mo2E 138.2(2)
N2E Mo1E S1E 160.8(3)
N2E Mo1E S7E 86.3(3)
N2E Mo1E S2E 92.7(2)
N2E Mo1E S3E 83.8(3)
N2E Mo1E S6E 97.0(2)
Mo1C Mo3C Mo2C 59.79(3)
Br3C Mo3C Mo1C 124.17(5)
Br3C Mo3C Mo2C 122.71(5)
Br3C Mo3C Br4C 82.17(5)
Br4C Mo3C Mo1C 138.53(5)
Br4C Mo3C Mo2C 136.55(5)
S1C Mo3C Mo1C 54.45(6)
S1C Mo3C Mo2C 54.18(6)
S1C Mo3C Br3C 81.76(7)
S1C Mo3C Br4C 163.88(8)
S1C Mo3C S6C 84.38(9)
S1C Mo3C S7C 108.80(9)
S1C Mo3C S5C 108.80(9)
S1C Mo3C S4C 86.46(9)
S6C Mo3C Mo1C 56.32(6)
S6C Mo3C Mo2C 115.92(7)
S6C Mo3C Br3C 90.32(7)
S6C Mo3C Br4C 96.94(7)
S7C Mo3C Mo1C 54.92(6)
S7C Mo3C Mo2C 96.21(7)
S7C Mo3C Br3C 135.08(8)
S7C Mo3C Br4C 83.67(7)
S7C Mo3C S6C 49.59(9)
S7C Mo3C S5C 83.37(9)
S7C Mo3C S4C 132.59(10)
S5C Mo3C Mo1C 93.83(7)
S5C Mo3C Mo2C 54.85(7)
S5C Mo3C Br3C 135.86(7)
S5C Mo3C Br4C 82.19(7)
S5C Mo3C S6C 132.45(9)
S5C Mo3C S4C 49.40(9)
S4C Mo3C Mo1C 116.02(7)
S4C Mo3C Mo2C 56.24(7)
S4C Mo3C Br3C 90.49(7)
S4C Mo3C Br4C 92.46(7)
S4C Mo3C S6C 170.58(9)
Br2F Mo3F Mo2F 137.29(5)
Br2F Mo3F Mo1F 139.16(5)
Br1F Mo3F Mo2F 123.51(5)
Br1F Mo3F Br2F 81.68(5)
Br1F Mo3F Mo1F 122.55(4)
S3F Mo3F Mo2F 95.61(7)
S3F Mo3F Br2F 84.38(7)
S3F Mo3F Br1F 134.15(8)
S3F Mo3F S2F 49.53(9)
S3F Mo3F S5F 83.72(10)
S3F Mo3F S4F 132.79(10)
S3F Mo3F Mo1F 54.94(6)
S1F Mo3F Mo2F 54.09(7)
S1F Mo3F Br2F 162.78(8)
S1F Mo3F Br1F 81.21(8)
S1F Mo3F S3F 109.16(9)
S1F Mo3F S2F 85.20(9)
S1F Mo3F S5F 108.52(10)
S1F Mo3F S4F 85.32(9)
S1F Mo3F Mo1F 54.65(7)
S2F Mo3F Mo2F 115.85(7)
S2F Mo3F Br2F 96.46(7)
S2F Mo3F Br1F 89.04(8)
S2F Mo3F Mo1F 56.14(6)
S5F Mo3F Mo2F 54.81(7)
S5F Mo3F Br2F 82.93(7)
S5F Mo3F Br1F 136.75(8)
S5F Mo3F S2F 132.81(10)
S5F Mo3F S4F 49.34(10)
S5F Mo3F Mo1F 94.73(7)
S4F Mo3F Mo2F 56.22(7)
S4F Mo3F Br2F 93.22(7)
S4F Mo3F Br1F 91.56(8)
S4F Mo3F S2F 170.29(9)
S4F Mo3F Mo1F 116.00(7)
Mo1F Mo3F Mo2F 59.83(3)
Br4F Mo2F Mo3F 138.29(5)
Br4F Mo2F Mo1F 136.94(5)
Br3F Mo2F Mo3F 123.24(5)
Br3F Mo2F Br4F 81.59(5)
Br3F Mo2F Mo1F 124.44(5)
S7F Mo2F Mo3F 95.94(7)
S7F Mo2F Br4F 82.20(7)
S7F Mo2F Br3F 135.09(8)
S7F Mo2F S6F 49.76(9)
S7F Mo2F S5F 84.18(10)
S7F Mo2F S4F 133.21(10)
S7F Mo2F Mo1F 54.93(6)
S6F Mo2F Mo3F 115.76(7)
S6F Mo2F Br4F 94.74(7)
S6F Mo2F Br3F 90.41(7)
S6F Mo2F Mo1F 56.11(6)
S1F Mo2F Mo3F 54.18(7)
S1F Mo2F Br4F 163.70(8)
S1F Mo2F Br3F 82.14(8)
S1F Mo2F S7F 109.10(9)
S1F Mo2F S6F 84.57(9)
S1F Mo2F S5F 108.60(10)
S1F Mo2F S4F 85.31(9)
S1F Mo2F Mo1F 54.67(7)
S5F Mo2F Mo3F 54.81(7)
S5F Mo2F Br4F 83.68(7)
S5F Mo2F Br3F 134.72(8)
S5F Mo2F S6F 133.44(10)
S5F Mo2F S4F 49.31(10)
S5F Mo2F Mo1F 94.73(7)
S4F Mo2F Mo3F 56.12(6)
S4F Mo2F Br4F 95.46(7)
S4F Mo2F Br3F 89.90(8)
S4F Mo2F S6F 169.73(10)
S4F Mo2F Mo1F 115.90(7)
Mo1F Mo2F Mo3F 59.82(3)
Mo1C Mo2C Mo3C 60.01(3)
Br1C Mo2C Mo1C 123.92(5)
Br1C Mo2C Mo3C 121.66(5)
Br1C Mo2C Br2C 81.85(4)
Br2C Mo2C Mo1C 137.61(5)
Br2C Mo2C Mo3C 138.84(5)
S1C Mo2C Mo1C 54.56(6)
S1C Mo2C Mo3C 54.26(6)
S1C Mo2C Br1C 80.94(7)
S1C Mo2C Br2C 162.76(8)
S1C Mo2C S3C 109.17(9)
S1C Mo2C S5C 108.85(9)
S1C Mo2C S4C 86.50(9)
S1C Mo2C S2C 84.73(9)
S3C Mo2C Mo1C 55.08(7)
S3C Mo2C Mo3C 96.00(7)
S3C Mo2C Br1C 136.49(8)
S3C Mo2C Br2C 82.82(7)
S3C Mo2C S4C 132.00(10)
S3C Mo2C S2C 49.84(10)
S5C Mo2C Mo1C 93.96(7)
S5C Mo2C Mo3C 54.82(7)
S5C Mo2C Br1C 135.40(7)
S5C Mo2C Br2C 84.41(7)
S5C Mo2C S3C 82.78(10)
S5C Mo2C S4C 49.39(9)
S5C Mo2C S2C 132.13(10)
S4C Mo2C Mo1C 116.22(7)
S4C Mo2C Mo3C 56.22(6)
S4C Mo2C Br1C 89.71(7)
S4C Mo2C Br2C 94.56(7)
S4C Mo2C S2C 170.91(10)
S2C Mo2C Mo1C 56.21(7)
S2C Mo2C Mo3C 116.07(7)
S2C Mo2C Br1C 91.24(8)
S2C Mo2C Br2C 94.52(7)
Mo1B Mo2B Mo3B 59.63(3)
Br2B Mo2B Mo1B 138.33(5)
Br2B Mo2B Mo3B 137.42(5)
Br1B Mo2B Mo1B 123.63(5)
Br1B Mo2B Mo3B 122.68(5)
Br1B Mo2B Br2B 82.17(5)
S3B Mo2B Mo1B 55.02(6)
S3B Mo2B Mo3B 95.64(7)
S3B Mo2B Br2B 83.45(7)
S3B Mo2B Br1B 135.53(8)
S3B Mo2B S2B 49.75(9)
S3B Mo2B S4B 132.32(10)
S1B Mo2B Mo1B 54.58(7)
S1B Mo2B Mo3B 54.24(7)
S1B Mo2B Br2B 163.36(9)
S1B Mo2B Br1B 81.20(8)
S1B Mo2B S3B 109.12(9)
S1B Mo2B S2B 84.88(9)
S1B Mo2B S5B 108.69(10)
S1B Mo2B S4B 85.73(9)
S2B Mo2B Mo1B 56.36(6)
S2B Mo2B Mo3B 115.84(7)
S2B Mo2B Br2B 95.90(7)
S2B Mo2B Br1B 90.35(8)
S5B Mo2B Mo1B 94.05(8)
S5B Mo2B Mo3B 54.76(7)
S5B Mo2B Br2B 83.05(8)
S5B Mo2B Br1B 135.93(8)
S5B Mo2B S3B 83.12(10)
S5B Mo2B S2B 132.40(10)
S5B Mo2B S4B 49.45(10)
S4B Mo2B Mo1B 115.67(8)
S4B Mo2B Mo3B 56.08(7)
S4B Mo2B Br2B 93.77(8)
S4B Mo2B Br1B 90.51(8)
S4B Mo2B S2B 170.32(10)
Mo1B Mo3B Mo2B 60.16(3)
Br4B Mo3B Mo1B 139.02(5)
Br4B Mo3B Mo2B 136.32(5)
Br3B Mo3B Mo1B 123.82(5)
Br3B Mo3B Mo2B 123.20(5)
Br3B Mo3B Br4B 81.65(4)
S1B Mo3B Mo1B 54.77(6)
S1B Mo3B Mo2B 54.10(7)
S1B Mo3B Br4B 163.37(8)
S1B Mo3B Br3B 81.87(7)
S1B Mo3B S7B 109.37(9)
S1B Mo3B S5B 108.53(10)
S1B Mo3B S6B 84.90(10)
S1B Mo3B S4B 85.84(10)
S7B Mo3B Mo1B 55.14(7)
S7B Mo3B Mo2B 96.70(7)
S7B Mo3B Br4B 83.93(8)
S7B Mo3B Br3B 134.09(8)
S7B Mo3B S6B 49.72(10)
S7B Mo3B S4B 133.50(10)
S5B Mo3B Mo1B 94.40(7)
S5B Mo3B Mo2B 54.73(7)
S5B Mo3B Br4B 82.12(8)
S5B Mo3B Br3B 135.88(8)
S5B Mo3B S7B 84.11(10)
S5B Mo3B S6B 133.34(10)
S5B Mo3B S4B 49.55(10)
S6B Mo3B Mo1B 56.54(7)
S6B Mo3B Mo2B 116.50(7)
S6B Mo3B Br4B 97.11(8)
S6B Mo3B Br3B 89.30(8)
S4B Mo3B Mo1B 116.51(7)
S4B Mo3B Mo2B 56.39(7)
S4B Mo3B Br4B 92.08(8)
S4B Mo3B Br3B 90.48(8)
S4B Mo3B S6B 170.67(11)
Mo2E Mo3E Mo1E 59.89(3)
Br4E Mo3E Mo1E 138.87(5)
Br4E Mo3E Mo2E 136.03(5)
Br3E Mo3E Mo1E 123.56(5)
Br3E Mo3E Mo2E 123.16(5)
Br3E Mo3E Br4E 82.35(5)
S1E Mo3E Mo1E 54.45(7)
S1E Mo3E Mo2E 54.24(8)
S1E Mo3E Br4E 163.89(8)
S1E Mo3E Br3E 81.66(8)
S1E Mo3E S7E 108.87(10)
S1E Mo3E S6E 84.45(10)
S1E Mo3E S5E 108.71(11)
S1E Mo3E S4E 85.86(10)
S7E Mo3E Mo1E 54.95(7)
S7E Mo3E Mo2E 96.12(8)
S7E Mo3E Br4E 83.96(8)
S7E Mo3E Br3E 134.47(9)
S7E Mo3E S6E 49.78(11)
S7E Mo3E S4E 133.47(12)
S6E Mo3E Mo1E 56.36(7)
S6E Mo3E Mo2E 116.07(7)
S6E Mo3E Br4E 97.41(8)
S6E Mo3E Br3E 89.43(8)
S5E Mo3E Mo1E 94.53(8)
S5E Mo3E Mo2E 54.79(8)
S5E Mo3E Br4E 81.67(8)
S5E Mo3E Br3E 135.83(9)
S5E Mo3E S7E 84.06(12)
S5E Mo3E S6E 133.36(11)
S5E Mo3E S4E 49.63(12)
S4E Mo3E Mo1E 116.33(8)
S4E Mo3E Mo2E 56.48(7)
S4E Mo3E Br4E 92.23(8)
S4E Mo3E Br3E 90.34(9)
S4E Mo3E S6E 170.24(11)
Mo1E Mo2E Mo3E 60.09(3)
Br2E Mo2E Mo1E 137.94(6)
Br2E Mo2E Mo3E 137.40(6)
Br1E Mo2E Mo1E 123.42(6)
Br1E Mo2E Mo3E 122.80(6)
Br1E Mo2E Br2E 82.21(7)
S1E Mo2E Mo1E 54.56(7)
S1E Mo2E Mo3E 54.31(7)
S1E Mo2E Br2E 163.55(10)
S1E Mo2E Br1E 81.35(9)
S1E Mo2E S2E 85.51(9)
S1E Mo2E S3E 109.10(10)
S1E Mo2E S5E 108.80(11)
S1E Mo2E S4E 85.74(10)
S2E Mo2E Mo1E 56.35(7)
S2E Mo2E Mo3E 116.35(7)
S2E Mo2E Br2E 95.06(8)
S2E Mo2E Br1E 90.48(8)
S3E Mo2E Mo1E 54.93(7)
S3E Mo2E Mo3E 95.44(8)
S3E Mo2E Br2E 83.22(9)
S3E Mo2E Br1E 135.75(9)
S3E Mo2E S2E 49.64(10)
S3E Mo2E S4E 132.32(12)
S5E Mo2E Mo1E 94.69(9)
S5E Mo2E Mo3E 54.81(8)
S5E Mo2E Br2E 82.93(9)
S5E Mo2E Br1E 135.68(9)
S5E Mo2E S2E 132.32(12)
S5E Mo2E S3E 83.03(11)
S5E Mo2E S4E 49.55(11)
S4E Mo2E Mo1E 116.26(8)
S4E Mo2E Mo3E 56.21(7)
S4E Mo2E Br2E 93.93(8)
S4E Mo2E Br1E 90.25(9)
S4E Mo2E S2E 171.00(11)
Mo3C S1C Mo1C 71.27(8)
Mo2C S1C Mo1C 71.13(8)
Mo2C S1C Mo3C 71.56(8)
Mo2D S3D Mo1D 70.06(7)
S2D S3D Mo1D 67.28(10)
S2D S3D Mo2D 67.75(10)
Mo1A S7A Mo3A 69.96(8)
S6A S7A Mo1A 67.33(10)
S6A S7A Mo3A 67.52(11)
Mo1D S7D Mo3D 70.01(7)
S6D S7D Mo1D 67.58(10)
S6D S7D Mo3D 67.55(10)
Mo1A S6A Mo3A 67.02(7)
S7A S6A Mo1A 62.80(10)
S7A S6A Mo3A 62.76(9)
Mo2A S1A Mo1A 71.40(8)
Mo2A S1A Mo3A 71.75(8)
Mo3A S1A Mo1A 70.95(8)
Mo3D S1D Mo1D 71.17(8)
Mo2D S1D Mo1D 71.31(8)
Mo2D S1D Mo3D 71.38(8)
Mo2B S3B Mo1B 70.12(8)
S2B S3B Mo1B 67.34(11)
S2B S3B Mo2B 67.52(11)
Mo1A S2A Mo2A 67.40(7)
S3A S2A Mo1A 62.95(10)
S3A S2A Mo2A 62.62(10)
S6F S7F Mo2F 67.65(11)
S6F S7F Mo1F 67.12(10)
Mo1F S7F Mo2F 70.10(8)
Mo1A S3A Mo2A 70.32(7)
S2A S3A Mo1A 67.06(10)
S2A S3A Mo2A 67.65(11)
S7F S6F Mo2F 62.59(10)
S7F S6F Mo1F 62.90(10)
Mo1F S6F Mo2F 67.15(7)
Mo3A S5A Mo2A 70.23(7)
S4A S5A Mo2A 67.50(11)
S4A S5A Mo3A 67.53(10)
Mo2D S5D Mo3D 69.99(8)
S4D S5D Mo3D 67.48(11)
S4D S5D Mo2D 67.24(11)
Mo1D S6D Mo3D 67.00(7)
S7D S6D Mo1D 62.76(10)
S7D S6D Mo3D 62.84(9)
Mo1C S6C Mo3C 67.08(7)
S7C S6C Mo1C 62.79(10)
S7C S6C Mo3C 62.57(10)
Mo2B S1B Mo1B 71.39(8)
Mo2B S1B Mo3B 71.66(8)
Mo3B S1B Mo1B 70.89(8)
Mo3E S1E Mo1E 71.35(8)
Mo2E S1E Mo1E 71.22(8)
Mo2E S1E Mo3E 71.45(8)
Mo1D S2D Mo2D 67.06(7)
S3D S2D Mo1D 62.93(10)
S3D S2D Mo2D 62.59(9)
Mo3C S7C Mo1C 70.24(7)
S6C S7C Mo1C 67.54(10)
S6C S7C Mo3C 67.84(10)
S2F S3F Mo3F 67.65(11)
S2F S3F Mo1F 67.22(10)
Mo1F S3F Mo3F 70.03(8)
Mo2C S3C Mo1C 69.89(8)
S2C S3C Mo1C 67.03(11)
S2C S3C Mo2C 67.54(11)
Mo1B S7B Mo3B 69.53(8)
S6B S7B Mo1B 67.28(12)
S6B S7B Mo3B 67.24(11)
Mo3F S1F Mo1F 71.07(8)
Mo2F S1F Mo3F 71.73(8)
Mo2F S1F Mo1F 71.11(8)
Mo3A S4A Mo2A 67.54(7)
S5A S4A Mo2A 63.28(10)
S5A S4A Mo3A 63.19(10)
Mo3C S5C Mo2C 70.33(8)
S4C S5C Mo3C 67.52(11)
S4C S5C Mo2C 67.51(11)
S3F S2F Mo3F 62.82(10)
S3F S2F Mo1F 63.04(10)
Mo1F S2F Mo3F 67.18(7)
Mo1B S2B Mo2B 67.21(7)
S3B S2B Mo1B 62.93(10)
S3B S2B Mo2B 62.73(10)
Mo2F S5F Mo3F 70.39(8)
S4F S5F Mo3F 67.45(11)
S4F S5F Mo2F 67.54(11)
Mo3C S4C Mo2C 67.54(7)
S5C S4C Mo3C 63.08(10)
S5C S4C Mo2C 63.10(10)
Mo2D S4D Mo3D 67.41(7)
S5D S4D Mo3D 63.22(10)
S5D S4D Mo2D 63.31(10)
Mo1C S2C Mo2C 67.04(7)
S3C S2C Mo1C 62.96(11)
S3C S2C Mo2C 62.62(10)
Mo2B S5B Mo3B 70.52(8)
S4B S5B Mo2B 67.75(12)
S4B S5B Mo3B 67.45(12)
Mo3F S4F Mo2F 67.66(7)
S5F S4F Mo3F 63.21(10)
S5F S4F Mo2F 63.15(10)
Mo1B S6B Mo3B 66.85(7)
S7B S6B Mo1B 62.93(11)
S7B S6B Mo3B 63.05(11)
Mo3E S7E Mo1E 70.14(9)
S6E S7E Mo1E 67.40(12)
S6E S7E Mo3E 67.55(12)
Mo1E S2E Mo2E 67.09(7)
S3E S2E Mo1E 62.84(11)
S3E S2E Mo2E 62.84(11)
Mo3B S4B Mo2B 67.54(7)
S5B S4B Mo2B 62.80(10)
S5B S4B Mo3B 63.01(11)
Mo1E S3E Mo2E 70.00(8)
S2E S3E Mo1E 67.40(11)
S2E S3E Mo2E 67.52(12)
Mo1E S6E Mo3E 67.13(8)
S7E S6E Mo1E 62.79(11)
S7E S6E Mo3E 62.67(11)
Mo2E S5E Mo3E 70.40(9)
S4E S5E Mo3E 67.52(13)
S4E S5E Mo2E 67.77(13)
Mo3E S4E Mo2E 67.31(7)
S5E S4E Mo3E 62.85(12)
S5E S4E Mo2E 62.68(11)
C7F N2F C12F 117.6(9)
C7F N2F Mo1F 118.0(7)
C12F N2F Mo1F 124.2(7)
C6C N1C Mo1C 115.7(7)
C1C N1C Mo1C 126.8(7)
C1C N1C C6C 117.3(9)
C6A N1A Mo1A 116.1(7)
C1A N1A Mo1A 125.6(7)
C1A N1A C6A 118.2(8)
C7A N2A Mo1A 117.0(7)
C12A N2A Mo1A 125.0(7)
C12A N2A C7A 117.9(9)
C1E N1E Mo1E 126.5(7)
C1E N1E C6E 115.7(9)
C6E N1E Mo1E 117.7(8)
C6D N1D Mo1D 115.5(7)
C1D N1D Mo1D 127.2(7)
C1D N1D C6D 117.1(9)
C34 N2B Mo1B 116.1(7)
C74 N2B Mo1B 125.2(7)
C74 N2B C34 118.3(9)
C12D N2D Mo1D 123.8(6)
C7D N2D Mo1D 117.7(6)
C7D N2D C12D 118.4(8)
C6F N1F Mo1F 116.7(7)
C1 N1F C6F 117.2(9)
C1 N1F Mo1F 126.2(7)
N2F C7F C6F 115.2(9)
N2F C7F C8F 122.0(10)
C8F C7F C6F 122.7(10)
C80 N1B Mo1B 118.4(7)
C80 N1B C174 115.4(9)
C174 N1B Mo1B 126.1(7)
C7E N2E Mo1E 116.5(8)
C12E N2E Mo1E 124.4(8)
C12E N2E C7E 118.9(10)
C12C N2C Mo1C 124.6(7)
C7C N2C Mo1C 117.9(6)
C7C N2C C12C 117.5(8)
N2A C7A C6A 115.8(9)
N2A C7A C8A 120.7(10)
C8A C7A C6A 123.4(9)
N1C C6C C7C 116.8(8)
N1C C6C C5C 120.7(9)
C5C C6C C7C 122.4(9)
C105 N100 C109 110.8(8)
C105 N100 C101 111.5(8)
C105 N100 C113 105.9(7)
C101 N100 C109 104.5(7)
C101 N100 C113 112.7(8)
C113 N100 C109 111.6(8)
N400 C413 C414 114.7(8)
C309 N300 C313 112.8(9)
C309 N300 C305 108.3(8)
C309 N300 C301 108.9(9)
C305 N300 C313 107.9(9)
C305 N300 C301 110.7(9)
C301 N300 C313 108.1(8)
N1A C6A C7A 117.1(8)
N1A C6A C5A 121.4(10)
C5A C6A C7A 121.4(10)
C109 C110 C111 108.0(8)
N100 C105 C106 116.2(8)
C405 C406 C407 108.3(8)
N2B C34 C58 120.9(10)
N2B C34 C80 116.7(9)
C58 C34 C80 122.4(9)
C405 N400 C413 104.5(7)
C401 N400 C413 112.6(8)
C401 N400 C405 110.8(8)
C409 N400 C413 110.7(9)
C409 N400 C405 110.7(8)
C409 N400 C401 107.6(8)
C201 C202 C203 111.1(11)
C613 N600 C605 105.8(9)
C613 N600 C601 107.7(9)
C609 N600 C605 109.5(9)
C609 N600 C613 111.0(10)
C609 N600 C601 112.0(10)
C601 N600 C605 110.7(10)
C201 N200 C205 110.2(10)
C209 N200 C201 106.1(9)
C209 N200 C205 110.4(9)
C209 N200 C213 112.3(10)
C213 N200 C201 111.0(9)
C213 N200 C205 106.9(9)
N2C C12C C11C 122.3(11)
C408 C407 C406 114.2(9)
C110 C109 N100 117.3(7)
N1D C6D C7D 116.9(8)
N1D C6D C5D 120.4(9)
C5D C6D C7D 122.7(9)
N2C C7C C6C 115.4(8)
N2C C7C C8C 122.4(10)
C8C C7C C6C 122.2(9)
N1F C6F C7F 116.6(9)
N1F C6F C5F 120.2(11)
C5F C6F C7F 123.2(11)
C9E C8E C7E 122.7(13)
C9C C8C C7C 120.1(10)
C202 C201 N200 117.4(10)
C501 N500 C509 105.7(7)
C501 N500 C513 111.5(10)
C501 N500 C505 112.8(9)
C509 N500 C513 111.5(9)
C509 N500 C505 109.0(9)
C513 N500 C505 106.6(9)
N2E C7E C8E 119.5(12)
N2E C7E C6E 117.8(9)
C8E C7E C6E 122.7(11)
C101 C102 C103 110.0(10)
C406 C405 N400 116.6(8)
C1J C58 C34 120.1(10)
N100 C101 C102 114.5(8)
C3E C5E C6E 122.7(11)
C9D C11D C12D 122.0(11)
C3A C2A C1A 119.8(12)
N2D C12D C11D 120.6(10)
C80 C68 C87 120.6(10)
C6F C5F C3F 121.9(11)
C204 C203 C202 114.1(12)
C9A C8A C7A 121.7(10)
N2D C7D C6D 115.5(8)
N2D C7D C8D 122.3(10)
C8D C7D C6D 122.2(9)
N2B C74 C6 123.2(11)
C8C C9C C10C 120.5(11)
C11C C9C C8C 116.8(9)
C11C C9C C10C 122.6(11)
C115 C114 C113 112.2(9)
C413 C414 C415 108.3(10)
N1D C1D C2D 123.2(11)
N1B C80 C34 114.7(9)
N1B C80 C68 123.4(11)
C68 C80 C34 121.9(10)
C409 C410 C411 111.9(15)
C404 C403 C402 112.0(13)
C68 C87 C1F 117.5(10)
C68 C87 C61 121.8(11)
C1F C87 C61 120.7(12)
C9D C8D C7D 120.2(10)
N1E C1E C2E 124.7(11)
C108 C107 C106 112.4(12)
C9F C8F C7F 121.0(10)
C6A C5A C3A 119.5(11)
C304 C303 C302 110.9(11)
N2E C12E C11E 122.9(14)
N1A C1A C2A 122.9(11)
C6D C5D C3D 121.9(10)
C2C C1C N1C 123.2(10)
C112 C111 C110 114.9(9)
C2C C3C C4C 123.5(11)
C5C C3C C4C 120.6(11)
C5C C3C C2C 115.9(10)
N300 C309 C310 116.5(9)
C314 C313 N300 114.8(11)
C402 C401 N400 116.4(9)
C5F C3F C4F 120.6(13)
C2F C3F C5F 116.0(11)
C2F C3F C4F 123.4(14)
N500 C501 C502 116.8(9)
C606 C605 N600 118.3(12)
C2A C3A C4A 121.8(13)
C2A C3A C5A 118.1(10)
C5A C3A C4A 120.1(12)
N1E C6E C7E 114.6(10)
N1E C6E C5E 121.0(12)
C5E C6E C7E 124.4(10)
C510 C509 N500 116.1(8)
C514 C513 N500 115.0(10)
N2F C12F C11F 121.7(10)
C209 C210 C211 110.0(12)
C5D C3D C4D 120.7(11)
C2D C3D C4D 123.8(12)
C2D C3D C5D 115.6(10)
C506 C505 N500 115.8(10)
C174 C1F C87 118.8(11)
C3F C2F C1 121.4(13)
N100 C113 C114 115.8(8)
C609 C610 C611 108.9(13)
C614 C613 N600 115.7(12)
C58 C1J C6 117.9(10)
C58 C1J C149 120.3(11)
C6 C1J C149 121.8(12)
N200 C205 C206 116.0(10)
C12C C11C C9C 120.7(11)
C410 C409 N400 117.1(10)
C116 C115 C114 114.5(11)
C509 C510 C511 111.2(9)
C416 C415 C414 114.5(15)
C513 C514 C515 109.3(12)
C8E C9E C11E 116.4(12)
C8E C9E C10E 123.6(15)
C11E C9E C10E 119.8(16)
C11D C9D C8D 116.5(10)
C11D C9D C10D 122.5(11)
C8D C9D C10D 121.0(10)
N2A C12A C11A 121.6(11)
C107 C106 C105 109.0(10)
C206 C207 C208 112.8(14)
N300 C305 C306 117.0(10)
C302 C301 N300 116.6(9)
N1F C1 C2F 123.4(11)
C401 C402 C403 111.3(10)
C501 C502 C503 109.4(10)
C504 C503 C502 114.1(13)
C1C C2C C3C 121.3(11)
C1D C2D C3D 121.6(12)
C311 C310 C309 111.0(10)
C301 C302 C303 108.7(10)
C74 C6 C1J 119.6(12)
C12A C11A C9A 121.1(12)
C9F C11F C12F 120.5(12)
C505 C506 C507 109.3(12)
C3C C5C C6C 121.4(10)
C9E C11E C12E 119.5(14)
C207 C206 C205 111.9(12)
C8F C9F C11F 117.0(10)
C8F C9F C10F 122.7(11)
C11F C9F C10F 120.3(12)
C3E C2E C1E 119.4(13)
C305 C306 C307 108.5(11)
C5E C3E C4E 121.3(12)
C5E C3E C2E 116.5(11)
C2E C3E C4E 122.1(14)
C8A C9A C11A 116.9(11)
C8A C9A C10A 123.0(12)
C11A C9A C10A 120.1(13)
C610 C609 N600 117.1(12)
C601 C602 C603 113.9(14)
C512 C511 C510 110.5(11)
C516 C515 C514 112.7(13)
C212 C211 C210 113.7(17)
C104 C103 C102 117.9(18)
C602 C601 N600 116.5(12)
C605 C606 C607 111.9(13)
N1B C174 C1F 124.3(10)
C608 C607 C606 114.0(14)
Mo3F Mo1F Mo2F 60.35(3)
S7F Mo1F Mo3F 96.35(7)
S7F Mo1F Mo2F 54.97(7)
S7F Mo1F S6F 49.98(9)
S7F Mo1F S3F 85.38(9)
S7F Mo1F S2F 134.83(9)
S6F Mo1F Mo3F 116.91(7)
S6F Mo1F Mo2F 56.74(6)
S6F Mo1F S2F 170.00(10)
S3F Mo1F Mo3F 55.03(7)
S3F Mo1F Mo2F 96.05(7)
S3F Mo1F S6F 135.03(10)
S3F Mo1F S2F 49.74(9)
S1F Mo1F Mo3F 54.29(6)
S1F Mo1F Mo2F 54.22(7)
S1F Mo1F S7F 108.70(9)
S1F Mo1F S6F 84.69(9)
S1F Mo1F S3F 108.90(9)
S1F Mo1F S2F 85.33(9)
S2F Mo1F Mo3F 56.68(6)
S2F Mo1F Mo2F 116.91(7)
N2F Mo1F Mo3F 140.3(2)
N2F Mo1F Mo2F 138.5(2)
N2F Mo1F S7F 84.0(2)
N2F Mo1F S6F 93.7(2)
N2F Mo1F S3F 85.5(2)
N2F Mo1F S1F 161.1(2)
N2F Mo1F S2F 95.6(2)
N1F Mo1F Mo3F 127.6(2)
N1F Mo1F Mo2F 128.6(2)
N1F Mo1F S7F 132.7(2)
N1F Mo1F S6F 90.1(2)
N1F Mo1F S3F 131.6(2)
N1F Mo1F S1F 88.1(2)
N1F Mo1F S2F 89.1(2)
N1F Mo1F N2F 73.0(3)
N200 C209 C210 116.1(11)
C312 C311 C310 112.8(12)
C612 C611 C610 108.9(14)
C313 C314 C315 109.0(15)
C308 C307 C306 113.6(15)
C508 C507 C506 111.3(13)
C604 C603 C602 113.5(14)
C613 C614 C615 111.7(15)
C214 C213 N200 115.1(11)
C316 C315 C314 114(2)
C213 C214 C215 105.5(13)
C216 C215 C214 115(2)
C22 C21 C20 123(2)
C26 C21 C22 123.9(18)
C26 C21 C20 113(2)
C21 C22 C23 115.7(15)
C25 C26 C21 122(3)
C24 C23 C22 117.0(19)
C26 C25 C24 123(3)
Cl51 C50 Cl52 115.6(12)
C25 C24 C23 118(2)
Cl41 C40 Cl43 96.2(14)
Cl41 C40 Cl42 119.1(14)
C616 C615 C614 128(4)
C412 C411 C410 134(3)
C417 C411 C410 117(3)
Cl31 C30 Cl32 97.0(12)

loop_
_geom_bond_atom_site_label_1
_geom_bond_atom_site_label_2
_geom_bond_distance
Mo1D Mo3D 2.7453(11)
Mo1D Mo2D 2.7491(11)
Mo1D S3D 2.396(3)
Mo1D S7D 2.391(3)
Mo1D S1D 2.364(2)
Mo1D S6D 2.486(3)
Mo1D S2D 2.482(3)
Mo1D N1D 2.223(8)
Mo1D N2D 2.231(7)
Mo1A Mo2A 2.7533(11)
Mo1A Mo3A 2.7393(11)
Mo1A S7A 2.387(3)
Mo1A S6A 2.476(3)
Mo1A S1A 2.367(3)
Mo1A S2A 2.471(3)
Mo1A S3A 2.390(2)
Mo1A N1A 2.220(7)
Mo1A N2A 2.222(8)
Mo1C Mo3C 2.7497(11)
Mo1C Mo2C 2.7437(11)
Mo1C S1C 2.362(3)
Mo1C S6C 2.484(3)
Mo1C S7C 2.391(3)
Mo1C S3C 2.396(3)
Mo1C S2C 2.476(3)
Mo1C N1C 2.233(8)
Mo1C N2C 2.228(7)
Mo2A Mo3A 2.7568(12)
Mo2A Br2A 2.6570(13)
Mo2A Br1A 2.5953(14)
Mo2A S1A 2.351(3)
Mo2A S2A 2.491(2)
Mo2A S3A 2.392(3)
Mo2A S5A 2.398(3)
Mo2A S4A 2.481(3)
Mo3A Br4A 2.6372(14)
Mo3A Br3A 2.5847(14)
Mo3A S7A 2.391(3)
Mo3A S6A 2.485(2)
Mo3A S1A 2.353(3)
Mo3A S5A 2.394(3)
Mo3A S4A 2.479(3)
Mo1B Mo2B 2.7530(12)
Mo1B Mo3B 2.7383(11)
Mo1B S3B 2.399(3)
Mo1B S1B 2.367(3)
Mo1B S7B 2.398(3)
Mo1B S2B 2.486(3)
Mo1B S6B 2.485(3)
Mo1B N2B 2.234(8)
Mo1B N1B 2.208(8)
Mo3D Mo2D 2.7457(12)
Mo3D Br4D 2.6257(14)
Mo3D Br3D 2.5924(14)
Mo3D S7D 2.395(3)
Mo3D S1D 2.354(3)
Mo3D S5D 2.396(3)
Mo3D S6D 2.488(2)
Mo3D S4D 2.479(3)
Mo2D Br2D 2.6275(14)
Mo2D Br1D 2.6161(14)
Mo2D S3D 2.393(3)
Mo2D S1D 2.352(3)
Mo2D S5D 2.392(3)
Mo2D S2D 2.495(3)
Mo2D S4D 2.469(3)
Mo1E Mo3E 2.7482(12)
Mo1E Mo2E 2.7426(12)
Mo1E S1E 2.360(3)
Mo1E S7E 2.392(3)
Mo1E S2E 2.479(3)
Mo1E S3E 2.389(3)
Mo1E S6E 2.483(3)
Mo1E N1E 2.211(8)
Mo1E N2E 2.234(9)
Mo3C Mo2C 2.7549(12)
Mo3C Br3C 2.5889(14)
Mo3C Br4C 2.6479(14)
Mo3C S1C 2.357(3)
Mo3C S6C 2.493(2)
Mo3C S7C 2.389(3)
Mo3C S5C 2.391(3)
Mo3C S4C 2.478(3)
Mo3F Mo2F 2.7600(12)
Mo3F Br2F 2.6375(13)
Mo3F Br1F 2.5970(15)
Mo3F S3F 2.394(3)
Mo3F S1F 2.357(3)
Mo3F S2F 2.489(2)
Mo3F S5F 2.394(3)
Mo3F S4F 2.477(3)
Mo3F Mo1F 2.7455(11)
Mo2F Br4F 2.6537(14)
Mo2F Br3F 2.5774(15)
Mo2F S7F 2.391(3)
Mo2F S6F 2.491(3)
Mo2F S1F 2.354(3)
Mo2F S5F 2.394(3)
Mo2F S4F 2.480(3)
Mo2F Mo1F 2.7456(11)
Mo2C Br1C 2.6148(14)
Mo2C Br2C 2.6320(14)
Mo2C S1C 2.355(3)
Mo2C S3C 2.394(3)
Mo2C S5C 2.392(3)
Mo2C S4C 2.478(3)
Mo2C S2C 2.492(3)
Mo2B Mo3B 2.7548(12)
Mo2B Br2B 2.6460(15)
Mo2B Br1B 2.5859(16)
Mo2B S3B 2.394(3)
Mo2B S1B 2.351(3)
Mo2B S2B 2.488(3)
Mo2B S5B 2.386(3)
Mo2B S4B 2.482(3)
Mo3B Br4B 2.6254(14)
Mo3B Br3B 2.6072(14)
Mo3B S1B 2.355(3)
Mo3B S7B 2.404(3)
Mo3B S5B 2.387(3)
Mo3B S6B 2.487(3)
Mo3B S4B 2.473(3)
Mo3E Mo2E 2.7461(13)
Mo3E Br4E 2.6289(15)
Mo3E Br3E 2.6067(15)
Mo3E S1E 2.353(3)
Mo3E S7E 2.391(3)
Mo3E S6E 2.487(3)
Mo3E S5E 2.382(3)
Mo3E S4E 2.474(3)
Mo2E Br2E 2.6279(16)
Mo2E Br1E 2.5871(18)
Mo2E S1E 2.350(3)
Mo2E S2E 2.485(3)
Mo2E S3E 2.393(3)
Mo2E S5E 2.382(3)
Mo2E S4E 2.481(3)
S3D S2D 2.055(4)
S7A S6A 2.052(4)
S7D S6D 2.050(4)
S3B S2B 2.055(4)
S2A S3A 2.055(4)
S7F S6F 2.056(4)
S7F Mo1F 2.390(3)
S6F Mo1F 2.473(3)
S5A S4A 2.033(4)
S5D S4D 2.034(4)
S6C S7C 2.049(4)
S3F S2F 2.047(4)
S3F Mo1F 2.391(3)
S3C S2C 2.060(4)
S7B S6B 2.057(4)
S1F Mo1F 2.367(3)
S5C S4C 2.036(4)
S2F Mo1F 2.473(3)
S5F S4F 2.035(4)
S5B S4B 2.038(4)
S7E S6E 2.055(4)
S2E S3E 2.049(4)
S5E S4E 2.040(5)
N2F C7F 1.346(12)
N2F C12F 1.348(14)
N2F Mo1F 2.212(8)
N1C C6C 1.361(12)
N1C C1C 1.341(13)
N1A C6A 1.358(13)
N1A C1A 1.352(14)
N2A C7A 1.348(12)
N2A C12A 1.337(14)
N1E C1E 1.340(15)
N1E C6E 1.383(13)
N1D C6D 1.376(12)
N1D C1D 1.352(14)
N2B C34 1.354(13)
N2B C74 1.326(14)
N2D C12D 1.349(13)
N2D C7D 1.324(12)
N1F C6F 1.367(13)
N1F C1 1.349(14)
N1F Mo1F 2.212(8)
C7F C6F 1.443(16)
C7F C8F 1.377(14)
N1B C80 1.349(12)
N1B C174 1.349(14)
N2E C7E 1.349(14)
N2E C12E 1.313(16)
N2C C12C 1.348(13)
N2C C7C 1.330(12)
C7A C6A 1.447(15)
C7A C8A 1.396(15)
C6C C7C 1.487(14)
C6C C5C 1.388(14)
N100 C105 1.504(13)
N100 C109 1.535(11)
N100 C101 1.510(12)
N100 C113 1.511(13)
C413 N400 1.528(13)
C413 C414 1.539(15)
N300 C309 1.510(14)
N300 C313 1.533(14)
N300 C305 1.519(14)
N300 C301 1.520(14)
C6A C5A 1.398(13)
C110 C109 1.510(14)
C110 C111 1.521(13)
C105 C106 1.529(16)
C406 C407 1.535(13)
C406 C405 1.500(14)
C34 C58 1.399(14)
C34 C80 1.492(15)
N400 C405 1.527(12)
N400 C401 1.524(14)
N400 C409 1.512(14)
C202 C201 1.506(17)
C202 C203 1.507(18)
N600 C605 1.552(16)
N600 C613 1.513(15)
N600 C609 1.499(17)
N600 C601 1.539(15)
N200 C201 1.517(16)
N200 C205 1.523(14)
N200 C209 1.495(15)
N200 C213 1.513(15)
C12C C11C 1.366(14)
C407 C408 1.503(16)
C6D C7D 1.461(14)
C6D C5D 1.390(14)
C112 C111 1.504(15)
C7C C8C 1.380(13)
C6F C5F 1.387(15)
C8E C7E 1.402(15)
C8E C9E 1.37(2)
C8C C9C 1.379(16)
N500 C501 1.513(14)
N500 C509 1.519(13)
N500 C513 1.523(15)
N500 C505 1.538(15)
C7E C6E 1.451(17)
C102 C101 1.530(15)
C102 C103 1.543(18)
C4C C3C 1.517(15)
C4A C3A 1.504(15)
C58 C1J 1.376(16)
C5E C6E 1.382(16)
C5E C3E 1.368(19)
C11D C12D 1.383(14)
C11D C9D 1.359(15)
C2A C1A 1.382(15)
C2A C3A 1.378(17)
C68 C80 1.355(15)
C68 C87 1.372(17)
C4D C3D 1.482(16)
C5F C3F 1.405(19)
C203 C204 1.483(19)
C8A C9A 1.326(17)
C7D C8D 1.388(13)
C74 C6 1.376(15)
C9C C10C 1.513(14)
C9C C11C 1.376(16)
C114 C113 1.517(15)
C114 C115 1.505(16)
C414 C415 1.550(19)
C1D C2D 1.361(16)
C410 C409 1.493(19)
C410 C411 1.52(2)
C403 C402 1.514(17)
C403 C404 1.51(2)
C87 C1F 1.384(16)
C87 C61 1.517(16)
C8D C9D 1.378(15)
C1E C2E 1.389(16)
C107 C106 1.525(16)
C107 C108 1.498(19)
C8F C9F 1.363(17)
C5A C3A 1.408(18)
C303 C302 1.535(16)
C303 C304 1.500(17)
C12E C11E 1.415(18)
C5D C3D 1.396(17)
C1C C2C 1.333(15)
C3C C2C 1.396(16)
C3C C5C 1.364(16)
C309 C310 1.522(15)
C313 C314 1.490(19)
C401 C402 1.496(17)
C3F C2F 1.349(19)
C3F C4F 1.51(2)
C501 C502 1.529(15)
C605 C606 1.471(19)
C509 C510 1.507(16)
C513 C514 1.485(19)
C12F C11F 1.384(16)
C210 C211 1.56(2)
C210 C209 1.495(18)
C3D C2D 1.379(16)
C505 C506 1.504(19)
C1F C174 1.367(15)
C2F C1 1.370(15)
C610 C609 1.49(2)
C610 C611 1.53(2)
C613 C614 1.502(19)
C1J C6 1.377(17)
C1J C149 1.524(15)
C205 C206 1.531(17)
C115 C116 1.495(18)
C510 C511 1.541(16)
C415 C416 1.46(2)
C514 C515 1.521(18)
C9E C11E 1.37(2)
C9E C10E 1.512(17)
C9D C10D 1.503(14)
C12A C11A 1.367(16)
C207 C206 1.509(17)
C207 C208 1.51(2)
C305 C306 1.529(17)
C301 C302 1.498(16)
C4E C3E 1.503(16)
C502 C503 1.549(18)
C503 C504 1.43(2)
C310 C311 1.507(16)
C11A C9A 1.382(17)
C11F C9F 1.378(17)
C506 C507 1.569(18)
C9F C10F 1.521(15)
C2E C3E 1.383(18)
C306 C307 1.56(2)
C9A C10A 1.518(16)
C602 C601 1.450(18)
C602 C603 1.53(2)
C511 C512 1.531(19)
C515 C516 1.50(2)
C211 C212 1.46(2)
C103 C104 1.40(2)
C606 C607 1.56(2)
C607 C608 1.47(2)
C311 C312 1.49(2)
C611 C612 1.50(2)
C314 C315 1.55(2)
C307 C308 1.47(2)
C507 C508 1.54(2)
C603 C604 1.48(2)
C614 C615 1.58(2)
C213 C214 1.510(18)
C315 C316 1.35(3)
C214 C215 1.59(3)
C215 C216 1.34(3)
Cl52 C50 1.75(2)
Cl51 C50 1.58(2)
C21 C22 1.37(2)
C21 C26 1.31(2)
C21 C20 1.58(2)
C22 C23 1.47(3)
C26 C25 1.26(3)
C23 C24 1.42(3)
C25 C24 1.39(3)
Cl41 C40 1.70(2)
Cl43 C40 1.77(3)
C40 Cl42 1.73(3)
C615 C616 1.19(3)
C411 C412 1.16(4)
C411 C417 1.28(3)
Cl32 C30 1.804(17)
Cl31 C30 1.727(17)
